data_7709584
loop_
_publ_author_name
'Xue, Yujie'
'Wang, Jijiang'
'Shi, Yalei'
'Xu, Wenhua'
'Zhao, Yanxia'
'Wu, Biao'
'Yang, Xiao-Juan'

_publ_section_title
;
 Assembly of metallo-macrocycles through reductive C--C coupling of
 alkylnitriles by an Mg--Mg-bonded compound
;
_journal_name_full 'Dalton Transactions'
_journal_paper_doi 10.1039/D2DT00181K
_journal_year 2022
_chemical_formula_moiety 'C138 H219 K3 Mg3 N12 O6'
_chemical_formula_sum 'C138 H219 K3 Mg3 N12 O6'
_chemical_formula_weight 2332.47
_space_group_crystal_system monoclinic
_space_group_IT_number 9
_space_group_name_Hall 'C -2yc'
_space_group_name_H-M_alt 'C 1 c 1'
_atom_sites_solution_hydrogens geom
_audit_creation_date 2021-11-01
_audit_creation_method
;
Olex2 1.2
(compiled 2018.05.29 svn.r3508 for OlexSys, GUI svn.r5506)
;
_audit_update_record
;
2021-11-15 deposited with the CCDC.	2022-02-14 downloaded from the CCDC.
;
_cell_angle_alpha 90
_cell_angle_beta 95.674(10)
_cell_angle_gamma 90
_cell_formula_units_Z 4
_cell_length_a 29.376(8)
_cell_length_b 21.502(6)
_cell_length_c 23.225(7)
_cell_measurement_reflns_used 9852
_cell_measurement_temperature 150(2)
_cell_measurement_theta_max 25.83
_cell_measurement_theta_min 2.35
_cell_volume 14598(7)
_computing_cell_refinement 'SAINT V8.38A (?, 2016)'
_computing_data_reduction 'SAINT V8.38A (?, 2016)'
_computing_molecular_graphics 'Olex2 (Dolomanov et al., 2009)'
_computing_publication_material 'Olex2 (Dolomanov et al., 2009)'
_computing_structure_refinement 'XL (Sheldrick, 2008)'
_diffrn_ambient_temperature 150.18
_diffrn_measured_fraction_theta_full 0.999
_diffrn_measured_fraction_theta_max 0.999
_diffrn_measurement_device_type 'Bruker APEX-II CCD'
_diffrn_measurement_method '\f and \w scans'
_diffrn_radiation_type MoK\a
_diffrn_radiation_wavelength 0.71073
_diffrn_reflns_av_R_equivalents 0.0408
_diffrn_reflns_av_unetI/netI 0.0348
_diffrn_reflns_Laue_measured_fraction_full 0.999
_diffrn_reflns_Laue_measured_fraction_max 0.999
_diffrn_reflns_limit_h_max 34
_diffrn_reflns_limit_h_min -34
_diffrn_reflns_limit_k_max 25
_diffrn_reflns_limit_k_min -25
_diffrn_reflns_limit_l_max 27
_diffrn_reflns_limit_l_min -27
_diffrn_reflns_number 111098
_diffrn_reflns_point_group_measured_fraction_full 0.967
_diffrn_reflns_point_group_measured_fraction_max 0.967
_diffrn_reflns_theta_full 25.000
_diffrn_reflns_theta_max 25.000
_diffrn_reflns_theta_min 2.175
_diffrn_standards_number 0
_exptl_absorpt_coefficient_mu 0.159
_exptl_absorpt_correction_T_max 0.7453
_exptl_absorpt_correction_T_min 0.6697
_exptl_absorpt_correction_type multi-scan
_exptl_absorpt_process_details
;
SADABS-2016/2 (Bruker,2016/2) was used for absorption correction.
wR2(int) was 0.1099 before and 0.0633 after correction.
The Ratio of minimum to maximum transmission is 0.8986.
The \l/2 correction factor is Not present.
;
_exptl_crystal_colour Orange
_exptl_crystal_density_diffrn 1.061
_exptl_crystal_density_meas ?
_exptl_crystal_description Block
_exptl_crystal_F_000 5088
_exptl_crystal_size_max 0.28
_exptl_crystal_size_mid 0.25
_exptl_crystal_size_min 0.24
_refine_diff_density_max 1.170
_refine_diff_density_min -0.653
_refine_diff_density_rms 0.051
_refine_ls_abs_structure_details
;
 Flack x determined using 9719 quotients [(I+)-(I-)]/[(I+)+(I-)]
 (Parsons, Flack and Wagner, Acta Cryst. B69 (2013) 249-259).
;
_refine_ls_abs_structure_Flack 0.019(8)
_refine_ls_extinction_method none
_refine_ls_goodness_of_fit_ref 1.054
_refine_ls_hydrogen_treatment constr
_refine_ls_matrix_type full
_refine_ls_number_parameters 1465
_refine_ls_number_reflns 24903
_refine_ls_number_restraints 32
_refine_ls_restrained_S_all 1.077
_refine_ls_R_factor_all 0.0610
_refine_ls_R_factor_gt 0.0544
_refine_ls_shift/su_max 0.075
_refine_ls_shift/su_mean 0.002
_refine_ls_structure_factor_coef Fsqd
_refine_ls_weighting_details 'w=1/[\s^2^(Fo^2^)+(0.1065P)^2^+5.9767P] where P=(Fo^2^+2Fc^2^)/3'
_refine_ls_weighting_scheme calc
_refine_ls_wR_factor_gt 0.1515
_refine_ls_wR_factor_ref 0.1579
_reflns_Friedel_coverage 0.936
_reflns_Friedel_fraction_full 0.936
_reflns_Friedel_fraction_max 0.936
_reflns_number_gt 22450
_reflns_number_total 24903
_reflns_threshold_expression 'I > 2\s(I)'
_cod_data_source_file d2dt00181k3.cif
_cod_data_source_block 1_a_sq_CCDC2
_cod_depositor_comments
;
The following automatic conversions were performed:

data item '_exptl_crystal_density_meas' value 'not measured' was
changed to '?' -- the value is perceived as not measured.

Automatic conversion script
Id: cif_fix_values 7556 2019-12-06 15:28:31Z antanas 
;
_cod_database_code 7709584
_shelx_shelxl_version_number 2014/7
_shelx_space_group_comment
;
The symmetry employed for this shelxl refinement is uniquely defined
by the following loop, which should always be used as a source of
symmetry information in preference to the above space-group names.
They are only intended as comments.
;
_shelx_estimated_absorpt_t_max 0.963
_shelx_estimated_absorpt_t_min 0.957
_olex2_refinement_description
;
1. Fixed Uiso
 At 1.2 times of:
  All C(H) groups, All C(H,H) groups, All N(H) groups
 At 1.5 times of:
  All C(H,H,H) groups
2. Restrained distances
 C13-C14
 1.54 with sigma of 0.01
 C26-H26B
 0.8 with sigma of 0.02
 C23-H23B
 0.8 with sigma of 0.02
 H23B-H26B
 3.8 with sigma of 0.02
 C23-C25 = C24-C26
 2.52 with sigma of 0.01
3. Uiso/Uaniso restraints and constraints
Uanis(C26) \\sim Ueq, Uanis(C13) \\sim Ueq, Uanis(C25) \\sim Ueq, Uanis(C26)
\\sim Ueq, Uanis(C23) \\sim Ueq: with sigma of 0.01 and sigma for terminal
atoms of 0.02
Uanis(C15) = Uanis(C16)
Uanis(C135) = Uanis(C136)
Uanis(C121) = Uanis(C122)
Uanis(C25) = Uanis(C26)
Uanis(C24) = Uanis(C25)
4.a Ternary CH refined with riding coordinates:
 C49(H49), C52(H52), C61(H61), C64(H64), C73(H73), C76(H76), C85(H85),
 C88(H88), C97(H97), C100(H100), C109(H109), C112(H112)
4.b Secondary CH2 refined with riding coordinates:
 C15(H15A,H15B), C16(H16A,H16B), C19(H19A,H19B), C20(H20A,H20B), C24(H24A,
 H24B), C25(H25A,H25B), C26(H26A,H26B), C29(H29A,H29B), C30(H30A,H30B),
 C34(H34A,H34B), C35(H35A,H35B), C36(H36A,H36B), C39(H39A,H39B), C40(H40A,H40B),
  C115(H11P,H11Q), C116(H11R,H11S), C117(H11T,H11U), C118(H11V,H11W), C119(H11X,
 H11Y), C120(H12D,H12E), C121(H12F,H12G), C122(H12H,H12I), C123(H12J,H12K),
 C124(H12L,H12M), C125(H12N,H12O), C126(H12P,H12Q), C127(H12R,H12S), C128(H12T,
 H12U), C129(H12V,H12W), C130(H13A,H13B), C131(H13C,H13D), C132(H13E,H13F),
 C133(H13G,H13H), C134(H13I,H13J), C135(H13K,H13L), C136(H13M,H13N), C137(H13O,
 H13P), C138(H13Q,H13R), C14(H14A,H14B)
4.c Aromatic/amide H refined with riding coordinates:
 C45(H45), C46(H46), C47(H47), C57(H57), C58(H58), C59(H59), C69(H69),
 C70(H70), C71(H71), C81(H81), C82(H82), C83(H83), C93(H93), C94(H94), C95(H95),
  C105(H105), C106(H106), C107(H107), N7(H7), N9(H9), N11(H11)
4.d Idealised Me refined as rotating group:
 C3(H3A,H3B,H3C), C4(H4A,H4B,H4C), C7(H7A,H7B,H7C), C8(H8A,H8B,H8C), C11(H11A,
 H11B,H11C), C12(H12A,H12B,H12C), C18(H18A,H18B,H18C), C23(H23A,H23B,H23C),
 C28(H28A,H28B,H28C), C33(H33A,H33B,H33C), C38(H38A,H38B,H38C), C50(H50A,H50B,
 H50C), C51(H51A,H51B,H51C), C53(H53A,H53B,H53C), C54(H54A,H54B,H54C), C62(H62A,
 H62B,H62C), C63(H63A,H63B,H63C), C65(H65A,H65B,H65C), C66(H66A,H66B,H66C),
 C74(H74A,H74B,H74C), C75(H75A,H75B,H75C), C77(H77A,H77B,H77C), C78(H78A,H78B,
 H78C), C86(H86A,H86B,H86C), C87(H87A,H87B,H87C), C89(H89A,H89B,H89C), C90(H90A,
 H90B,H90C), C98(H98A,H98B,H98C), C99(H99A,H99B,H99C), C101(H10A,H10B,H10C),
 C102(H10D,H10E,H10F), C110(H11D,H11E,H11F), C111(H11G,H11H,H11I), C113(H11J,
 H11K,H11L), C114(H11M,H11N,H11O), C13(H13S,H13T,H13U)
;
_olex2_submission_special_instructions 'No special instructions were received'

loop_
_space_group_symop_operation_xyz
'x, y, z'
'x, -y, z+1/2'
'x+1/2, y+1/2, z'
'x+1/2, -y+1/2, z+1/2'

loop_
_atom_site_label
_atom_site_type_symbol
_atom_site_fract_x
_atom_site_fract_y
_atom_site_fract_z
_atom_site_U_iso_or_equiv
_atom_site_adp_type
_atom_site_occupancy
_atom_site_site_symmetry_order
_atom_site_calc_flag
_atom_site_refinement_flags_posn
_atom_site_refinement_flags_adp
_atom_site_refinement_flags_occupancy
_atom_site_disorder_assembly
_atom_site_disorder_group
C1 C 0.67773(13) 0.60068(19) 0.3988(2) 0.0377(9) Uani 1 1 d . . . . .
C2 C 0.67474(13) 0.63939(18) 0.35300(18) 0.0340(8) Uani 1 1 d . . . . .
C3 C 0.71924(15) 0.5609(2) 0.4163(2) 0.0462(11) Uani 1 1 d . . . . .
H3A H 0.7303 0.5424 0.3817 0.069 Uiso 1 1 calc GR . . . .
H3B H 0.7109 0.5278 0.4423 0.069 Uiso 1 1 calc GR . . . .
H3C H 0.7434 0.5867 0.4362 0.069 Uiso 1 1 calc GR . . . .
C4 C 0.71336(14) 0.6465(2) 0.3151(2) 0.0438(10) Uani 1 1 d . . . . .
H4A H 0.7285 0.6866 0.3231 0.066 Uiso 1 1 calc GR . . . .
H4B H 0.7011 0.6447 0.2743 0.066 Uiso 1 1 calc GR . . . .
H4C H 0.7355 0.6127 0.3234 0.066 Uiso 1 1 calc GR . . . .
C5 C 0.23130(13) 0.59133(18) 0.31364(19) 0.0354(9) Uani 1 1 d . . . . .
C6 C 0.22778(14) 0.55382(19) 0.3598(2) 0.0381(9) Uani 1 1 d . . . . .
C7 C 0.19998(16) 0.5860(2) 0.2583(2) 0.0492(11) Uani 1 1 d . . . . .
H7A H 0.1788 0.5511 0.2614 0.074 Uiso 1 1 calc GR . . . .
H7B H 0.2183 0.5787 0.2258 0.074 Uiso 1 1 calc GR . . . .
H7C H 0.1825 0.6246 0.2517 0.074 Uiso 1 1 calc GR . . . .
C8 C 0.19268(16) 0.5029(2) 0.3596(2) 0.0455(10) Uani 1 1 d . . . . .
H8A H 0.1631 0.5183 0.3419 0.068 Uiso 1 1 calc GR . . . .
H8B H 0.1896 0.4897 0.3994 0.068 Uiso 1 1 calc GR . . . .
H8C H 0.2024 0.4674 0.3372 0.068 Uiso 1 1 calc GR . . . .
C9 C 0.42332(13) 1.0241(2) 0.64697(18) 0.0358(9) Uani 1 1 d . . . . .
C10 C 0.43420(12) 0.98823(18) 0.69403(17) 0.0323(8) Uani 1 1 d . . . . .
C11 C 0.40772(19) 1.0905(2) 0.6515(2) 0.0517(11) Uani 1 1 d . . . . .
H11A H 0.3756 1.0912 0.6594 0.078 Uiso 1 1 calc GR . . . .
H11B H 0.4110 1.1122 0.6150 0.078 Uiso 1 1 calc GR . . . .
H11C H 0.4265 1.1114 0.6830 0.078 Uiso 1 1 calc GR . . . .
C12 C 0.43503(16) 1.0128(2) 0.7550(2) 0.0451(10) Uani 1 1 d . . . . .
H12A H 0.4418 1.0575 0.7552 0.068 Uiso 1 1 calc GR . . . .
H12B H 0.4587 0.9910 0.7800 0.068 Uiso 1 1 calc GR . . . .
H12C H 0.4051 1.0060 0.7693 0.068 Uiso 1 1 calc GR . . . .
C15 C 0.5002(2) 0.7102(4) 0.3269(4) 0.0887(17) Uani 1 1 d . . . . .
H15A H 0.5266 0.6905 0.3107 0.106 Uiso 1 1 calc R . . . .
H15B H 0.5127 0.7322 0.3624 0.106 Uiso 1 1 calc R . . . .
C16 C 0.4742(2) 0.6630(4) 0.3444(4) 0.0887(17) Uani 1 1 d . . . . .
H16A H 0.4666 0.6362 0.3101 0.106 Uiso 1 1 calc R . . . .
H16B H 0.4451 0.6819 0.3536 0.106 Uiso 1 1 calc R . . . .
C17 C 0.48935(15) 0.6196(2) 0.3944(2) 0.0460(10) Uani 1 1 d . . . . .
C18 C 0.4856(3) 0.5276(7) 0.5763(4) 0.129(4) Uani 1 1 d . . . . .
H18A H 0.5170 0.5119 0.5791 0.193 Uiso 1 1 calc GR . . . .
H18B H 0.4641 0.4928 0.5700 0.193 Uiso 1 1 calc GR . . . .
H18C H 0.4803 0.5490 0.6123 0.193 Uiso 1 1 calc GR . . . .
C19 C 0.4785(3) 0.5712(4) 0.5279(3) 0.087(2) Uani 1 1 d . . . . .
H19A H 0.5059 0.5978 0.5275 0.105 Uiso 1 1 calc R . . . .
H19B H 0.4523 0.5986 0.5341 0.105 Uiso 1 1 calc R . . . .
C20 C 0.46872(18) 0.5381(3) 0.4660(3) 0.0663(16) Uani 1 1 d . . . . .
H20A H 0.4963 0.5147 0.4576 0.080 Uiso 1 1 calc R . . . .
H20B H 0.4435 0.5079 0.4676 0.080 Uiso 1 1 calc R . . . .
C21 C 0.45635(15) 0.5829(2) 0.4179(2) 0.0458(10) Uani 1 1 d . . . . .
C22 C 0.41026(16) 0.5917(2) 0.4005(2) 0.0480(11) Uani 1 1 d . . . . .
C23 C 0.4085(3) 0.8445(6) 0.3798(4) 0.133(4) Uani 1 1 d D U . . .
H23A H 0.3997 0.8752 0.4079 0.199 Uiso 1 1 calc GR . . . .
H23B H 0.4273 0.8646 0.3526 0.199 Uiso 1 1 calc DGR . . . .
H23C H 0.4261 0.8110 0.4003 0.199 Uiso 1 1 calc GR . . . .
C24 C 0.3672(3) 0.8183(4) 0.3479(3) 0.0829(11) Uani 1 1 d D . . . .
H24A H 0.3739 0.8023 0.3097 0.099 Uiso 1 1 calc R . . . .
H24B H 0.3428 0.8500 0.3421 0.099 Uiso 1 1 calc R . . . .
C25 C 0.3521(3) 0.7618(4) 0.3891(3) 0.0829(11) Uani 1 1 d D U . . .
H25A H 0.3247 0.7412 0.3695 0.099 Uiso 1 1 calc R . . . .
H25B H 0.3770 0.7307 0.3933 0.099 Uiso 1 1 calc R . . . .
C26 C 0.3417(3) 0.7814(4) 0.4477(3) 0.0829(11) Uani 1 1 d D U . . .
H26A H 0.3148 0.8094 0.4431 0.099 Uiso 1 1 calc R . . . .
H26B H 0.3679 0.8062 0.4652 0.099 Uiso 1 1 calc DR . . . .
C27 C 0.33218(15) 0.7315(2) 0.4894(2) 0.0433(10) Uani 1 1 d . . . . .
C28 C 0.3615(3) 0.5865(3) 0.6363(3) 0.0824(19) Uani 1 1 d . . . . .
H28A H 0.3610 0.6037 0.6753 0.124 Uiso 1 1 calc GR . . . .
H28B H 0.3853 0.5545 0.6368 0.124 Uiso 1 1 calc GR . . . .
H28C H 0.3317 0.5680 0.6236 0.124 Uiso 1 1 calc GR . . . .
C29 C 0.37186(19) 0.6381(3) 0.5947(2) 0.0603(13) Uani 1 1 d . . . . .
H29A H 0.3716 0.6207 0.5552 0.072 Uiso 1 1 calc R . . . .
H29B H 0.4029 0.6547 0.6061 0.072 Uiso 1 1 calc R . . . .
C30 C 0.33707(18) 0.6913(2) 0.5940(2) 0.0522(12) Uani 1 1 d . . . . .
H30A H 0.3059 0.6739 0.5861 0.063 Uiso 1 1 calc R . . . .
H30B H 0.3393 0.7108 0.6328 0.063 Uiso 1 1 calc R . . . .
C31 C 0.34378(16) 0.7410(2) 0.5495(2) 0.0454(10) Uani 1 1 d . . . . .
C32 C 0.36556(16) 0.7956(2) 0.5677(2) 0.0440(10) Uani 1 1 d . . . . .
C33 C 0.5314(3) 0.7032(4) 0.7060(3) 0.0839(19) Uani 1 1 d . . . . .
H33A H 0.5642 0.7063 0.7015 0.126 Uiso 1 1 calc GR . . . .
H33B H 0.5250 0.6631 0.7235 0.126 Uiso 1 1 calc GR . . . .
H33C H 0.5226 0.7369 0.7310 0.126 Uiso 1 1 calc GR . . . .
C34 C 0.5040(2) 0.7085(3) 0.6466(3) 0.0720(16) Uani 1 1 d . . . . .
H34A H 0.5095 0.6713 0.6231 0.086 Uiso 1 1 calc R . . . .
H34B H 0.4709 0.7104 0.6514 0.086 Uiso 1 1 calc R . . . .
C35 C 0.5181(2) 0.7662(3) 0.6159(3) 0.0622(14) Uani 1 1 d . . . . .
H35A H 0.5517 0.7658 0.6150 0.075 Uiso 1 1 calc R . . . .
H35B H 0.5101 0.8032 0.6382 0.075 Uiso 1 1 calc R . . . .
C36 C 0.49467(19) 0.7720(2) 0.5523(2) 0.0534(12) Uani 1 1 d . . . . .
H36A H 0.5052 0.7375 0.5286 0.064 Uiso 1 1 calc R . . . .
H36B H 0.4611 0.7681 0.5525 0.064 Uiso 1 1 calc R . . . .
C37 C 0.50563(14) 0.83288(19) 0.52542(18) 0.0363(9) Uani 1 1 d . . . . .
C38 C 0.5329(2) 0.9911(2) 0.3964(2) 0.0567(13) Uani 1 1 d . . . . .
H38A H 0.5365 1.0191 0.4299 0.085 Uiso 1 1 calc GR . . . .
H38B H 0.5104 1.0087 0.3668 0.085 Uiso 1 1 calc GR . . . .
H38C H 0.5624 0.9864 0.3805 0.085 Uiso 1 1 calc GR . . . .
C39 C 0.51660(17) 0.9288(2) 0.4150(2) 0.0492(11) Uani 1 1 d . . . . .
H39A H 0.5116 0.9012 0.3808 0.059 Uiso 1 1 calc R . . . .
H39B H 0.4870 0.9337 0.4315 0.059 Uiso 1 1 calc R . . . .
C40 C 0.55129(15) 0.8988(2) 0.4600(2) 0.0434(10) Uani 1 1 d . . . . .
H40A H 0.5803 0.8929 0.4424 0.052 Uiso 1 1 calc R . . . .
H40B H 0.5574 0.9282 0.4927 0.052 Uiso 1 1 calc R . . . .
C41 C 0.53733(14) 0.83661(19) 0.48418(19) 0.0389(9) Uani 1 1 d . . . . .
C42 C 0.55991(14) 0.7840(2) 0.46794(19) 0.0384(9) Uani 1 1 d . . . . .
C43 C 0.63307(14) 0.55380(19) 0.4713(2) 0.0398(9) Uani 1 1 d . . . . .
C44 C 0.62311(17) 0.4937(2) 0.4481(2) 0.0505(11) Uani 1 1 d . . . . .
C45 C 0.6102(2) 0.4468(3) 0.4842(3) 0.0668(15) Uani 1 1 d . . . . .
H45 H 0.6046 0.4063 0.4689 0.080 Uiso 1 1 calc R . . . .
C46 C 0.6054(2) 0.4575(3) 0.5416(3) 0.0759(18) Uani 1 1 d . . . . .
H46 H 0.5952 0.4251 0.5650 0.091 Uiso 1 1 calc R . . . .
C47 C 0.6154(2) 0.5152(3) 0.5650(3) 0.0667(15) Uani 1 1 d . . . . .
H47 H 0.6127 0.5220 0.6050 0.080 Uiso 1 1 calc R . . . .
C48 C 0.62939(17) 0.5635(2) 0.5315(2) 0.0501(11) Uani 1 1 d . . . . .
C49 C 0.62355(18) 0.4790(2) 0.3840(3) 0.0555(13) Uani 1 1 d . . . . .
H49 H 0.6361 0.5160 0.3649 0.067 Uiso 1 1 calc R . . . .
C50 C 0.6539(2) 0.4232(3) 0.3733(3) 0.0726(17) Uani 1 1 d . . . . .
H50A H 0.6854 0.4317 0.3895 0.109 Uiso 1 1 calc GR . . . .
H50B H 0.6534 0.4159 0.3316 0.109 Uiso 1 1 calc GR . . . .
H50C H 0.6425 0.3862 0.3919 0.109 Uiso 1 1 calc GR . . . .
C51 C 0.5760(2) 0.4671(3) 0.3553(3) 0.0719(16) Uani 1 1 d . . . . .
H51A H 0.5775 0.4579 0.3142 0.108 Uiso 1 1 calc GR . . . .
H51B H 0.5570 0.5040 0.3591 0.108 Uiso 1 1 calc GR . . . .
H51C H 0.5625 0.4316 0.3739 0.108 Uiso 1 1 calc GR . . . .
C52 C 0.64392(19) 0.6255(3) 0.5590(2) 0.0565(12) Uani 1 1 d . . . . .
H52 H 0.6339 0.6591 0.5308 0.068 Uiso 1 1 calc R . . . .
C53 C 0.6235(4) 0.6394(4) 0.6151(3) 0.099(3) Uani 1 1 d . . . . .
H53A H 0.5901 0.6347 0.6091 0.148 Uiso 1 1 calc GR . . . .
H53B H 0.6311 0.6820 0.6273 0.148 Uiso 1 1 calc GR . . . .
H53C H 0.6359 0.6103 0.6451 0.148 Uiso 1 1 calc GR . . . .
C54 C 0.6965(2) 0.6279(3) 0.5697(3) 0.0775(18) Uani 1 1 d . . . . .
H54A H 0.7069 0.6001 0.6017 0.116 Uiso 1 1 calc GR . . . .
H54B H 0.7063 0.6705 0.5795 0.116 Uiso 1 1 calc GR . . . .
H54C H 0.7099 0.6146 0.5346 0.116 Uiso 1 1 calc GR . . . .
C55 C 0.62813(13) 0.70723(19) 0.28931(18) 0.0342(8) Uani 1 1 d . . . . .
C56 C 0.61554(17) 0.6700(2) 0.2400(2) 0.0453(10) Uani 1 1 d . . . . .
C57 C 0.61005(19) 0.6983(3) 0.1851(2) 0.0538(12) Uani 1 1 d . . . . .
H57 H 0.6031 0.6730 0.1518 0.065 Uiso 1 1 calc R . . . .
C58 C 0.61446(17) 0.7610(3) 0.1782(2) 0.0523(12) Uani 1 1 d . . . . .
H58 H 0.6115 0.7791 0.1407 0.063 Uiso 1 1 calc R . . . .
C59 C 0.62328(16) 0.7976(2) 0.2270(2) 0.0451(10) Uani 1 1 d . . . . .
H59 H 0.6250 0.8414 0.2225 0.054 Uiso 1 1 calc R . . . .
C60 C 0.62977(13) 0.77243(19) 0.28240(19) 0.0351(9) Uani 1 1 d . . . . .
C61 C 0.6065(3) 0.6010(2) 0.2453(2) 0.0688(17) Uani 1 1 d . . . . .
H61 H 0.6118 0.5893 0.2871 0.083 Uiso 1 1 calc R . . . .
C62 C 0.5558(3) 0.5879(4) 0.2241(7) 0.135(5) Uani 1 1 d . . . . .
H62A H 0.5482 0.6078 0.1863 0.203 Uiso 1 1 calc GR . . . .
H62B H 0.5362 0.6048 0.2520 0.203 Uiso 1 1 calc GR . . . .
H62C H 0.5510 0.5430 0.2204 0.203 Uiso 1 1 calc GR . . . .
C63 C 0.6337(3) 0.5610(4) 0.2131(5) 0.116(3) Uani 1 1 d . . . . .
H63A H 0.6210 0.5604 0.1724 0.175 Uiso 1 1 calc GR . . . .
H63B H 0.6333 0.5188 0.2289 0.175 Uiso 1 1 calc GR . . . .
H63C H 0.6652 0.5764 0.2158 0.175 Uiso 1 1 calc GR . . . .
C64 C 0.63963(15) 0.81346(19) 0.33509(19) 0.0385(9) Uani 1 1 d . . . . .
H64 H 0.6272 0.7919 0.3683 0.046 Uiso 1 1 calc R . . . .
C65 C 0.61709(17) 0.8766(2) 0.3291(2) 0.0474(11) Uani 1 1 d . . . . .
H65A H 0.6296 0.8998 0.2980 0.071 Uiso 1 1 calc GR . . . .
H65B H 0.6230 0.8995 0.3656 0.071 Uiso 1 1 calc GR . . . .
H65C H 0.5840 0.8714 0.3200 0.071 Uiso 1 1 calc GR . . . .
C66 C 0.69166(16) 0.8211(2) 0.3504(2) 0.0444(10) Uani 1 1 d . . . . .
H66A H 0.7059 0.7800 0.3555 0.067 Uiso 1 1 calc GR . . . .
H66B H 0.6973 0.8449 0.3864 0.067 Uiso 1 1 calc GR . . . .
H66C H 0.7048 0.8432 0.3191 0.067 Uiso 1 1 calc GR . . . .
C67 C 0.26748(15) 0.6819(2) 0.27492(18) 0.0394(9) Uani 1 1 d . . . . .
C68 C 0.23315(17) 0.7281(2) 0.2737(2) 0.0488(11) Uani 1 1 d . . . . .
C69 C 0.2338(2) 0.7773(2) 0.2349(3) 0.0653(15) Uani 1 1 d . . . . .
H69 H 0.2101 0.8075 0.2336 0.078 Uiso 1 1 calc R . . . .
C70 C 0.2677(3) 0.7834(3) 0.1985(3) 0.0712(17) Uani 1 1 d . . . . .
H70 H 0.2672 0.8169 0.1718 0.085 Uiso 1 1 calc R . . . .
C71 C 0.3021(2) 0.7405(3) 0.2011(2) 0.0622(14) Uani 1 1 d . . . . .
H71 H 0.3265 0.7459 0.1775 0.075 Uiso 1 1 calc R . . . .
C72 C 0.30240(17) 0.6888(2) 0.2378(2) 0.0478(11) Uani 1 1 d . . . . .
C73 C 0.19717(18) 0.7277(2) 0.3161(3) 0.0558(13) Uani 1 1 d . . . . .
H73 H 0.1955 0.6845 0.3317 0.067 Uiso 1 1 calc R . . . .
C74 C 0.1493(2) 0.7458(3) 0.2909(4) 0.084(2) Uani 1 1 d . . . . .
H74A H 0.1500 0.7876 0.2743 0.125 Uiso 1 1 calc GR . . . .
H74B H 0.1287 0.7454 0.3216 0.125 Uiso 1 1 calc GR . . . .
H74C H 0.1384 0.7161 0.2607 0.125 Uiso 1 1 calc GR . . . .
C75 C 0.2132(2) 0.7709(3) 0.3672(3) 0.0668(15) Uani 1 1 d . . . . .
H75A H 0.2183 0.8128 0.3527 0.100 Uiso 1 1 calc GR . . . .
H75B H 0.2417 0.7549 0.3872 0.100 Uiso 1 1 calc GR . . . .
H75C H 0.1896 0.7724 0.3943 0.100 Uiso 1 1 calc GR . . . .
C76 C 0.33823(18) 0.6387(3) 0.2350(2) 0.0589(13) Uani 1 1 d . . . . .
H76 H 0.3451 0.6216 0.2750 0.071 Uiso 1 1 calc R . . . .
C77 C 0.3187(3) 0.5855(4) 0.1964(3) 0.091(2) Uani 1 1 d . . . . .
H77A H 0.2915 0.5685 0.2120 0.137 Uiso 1 1 calc GR . . . .
H77B H 0.3418 0.5527 0.1952 0.137 Uiso 1 1 calc GR . . . .
H77C H 0.3103 0.6012 0.1571 0.137 Uiso 1 1 calc GR . . . .
C78 C 0.3838(3) 0.6602(6) 0.2141(5) 0.121(4) Uani 1 1 d . . . . .
H78A H 0.3783 0.6756 0.1743 0.181 Uiso 1 1 calc GR . . . .
H78B H 0.4051 0.6251 0.2153 0.181 Uiso 1 1 calc GR . . . .
H78C H 0.3968 0.6936 0.2392 0.181 Uiso 1 1 calc GR . . . .
C79 C 0.25267(17) 0.5378(2) 0.4624(2) 0.0484(11) Uani 1 1 d . . . . .
C80 C 0.21641(19) 0.5640(2) 0.4902(2) 0.0555(13) Uani 1 1 d . . . . .
C81 C 0.2093(3) 0.5436(3) 0.5452(3) 0.082(2) Uani 1 1 d . . . . .
H81 H 0.1843 0.5600 0.5634 0.098 Uiso 1 1 calc R . . . .
C82 C 0.2371(4) 0.5008(3) 0.5740(3) 0.095(3) Uani 1 1 d . . . . .
H82 H 0.2316 0.4880 0.6118 0.113 Uiso 1 1 calc R . . . .
C83 C 0.2718(3) 0.4771(3) 0.5488(3) 0.083(2) Uani 1 1 d . . . . .
H83 H 0.2908 0.4473 0.5695 0.099 Uiso 1 1 calc R . . . .
C84 C 0.2817(2) 0.4940(2) 0.4933(2) 0.0623(15) Uani 1 1 d . . . . .
C85 C 0.18668(18) 0.6159(3) 0.4621(3) 0.0613(14) Uani 1 1 d . . . . .
H85 H 0.1973 0.6252 0.4233 0.074 Uiso 1 1 calc R . . . .
C86 C 0.1353(2) 0.6000(5) 0.4535(5) 0.115(4) Uani 1 1 d . . . . .
H86A H 0.1312 0.5591 0.4350 0.172 Uiso 1 1 calc GR . . . .
H86B H 0.1191 0.6316 0.4289 0.172 Uiso 1 1 calc GR . . . .
H86C H 0.1230 0.5991 0.4912 0.172 Uiso 1 1 calc GR . . . .
C87 C 0.1919(2) 0.6750(3) 0.4990(3) 0.0718(16) Uani 1 1 d . . . . .
H87A H 0.1854 0.6653 0.5386 0.108 Uiso 1 1 calc GR . . . .
H87B H 0.1703 0.7066 0.4827 0.108 Uiso 1 1 calc GR . . . .
H87C H 0.2232 0.6907 0.4994 0.108 Uiso 1 1 calc GR . . . .
C88 C 0.3193(2) 0.4619(3) 0.4648(3) 0.0619(14) Uani 1 1 d . . . . .
H88 H 0.3318 0.4926 0.4381 0.074 Uiso 1 1 calc R . . . .
C89 C 0.3588(3) 0.4389(4) 0.5062(4) 0.096(3) Uani 1 1 d . . . . .
H89A H 0.3711 0.4734 0.5305 0.145 Uiso 1 1 calc GR . . . .
H89B H 0.3829 0.4224 0.4841 0.145 Uiso 1 1 calc GR . . . .
H89C H 0.3481 0.4060 0.5307 0.145 Uiso 1 1 calc GR . . . .
C90 C 0.2988(2) 0.4080(3) 0.4278(3) 0.0681(15) Uani 1 1 d . . . . .
H90A H 0.2901 0.3744 0.4531 0.102 Uiso 1 1 calc GR . . . .
H90B H 0.3215 0.3925 0.4031 0.102 Uiso 1 1 calc GR . . . .
H90C H 0.2717 0.4225 0.4035 0.102 Uiso 1 1 calc GR . . . .
C91 C 0.42517(15) 1.0292(2) 0.5417(2) 0.0422(10) Uani 1 1 d . . . . .
C92 C 0.46365(18) 1.0676(2) 0.5365(2) 0.0486(11) Uani 1 1 d . . . . .
C93 C 0.4689(2) 1.0958(3) 0.4835(3) 0.0633(15) Uani 1 1 d . . . . .
H93 H 0.4945 1.1222 0.4803 0.076 Uiso 1 1 calc R . . . .
C94 C 0.4375(2) 1.0860(3) 0.4345(3) 0.0689(16) Uani 1 1 d . . . . .
H94 H 0.4422 1.1042 0.3983 0.083 Uiso 1 1 calc R . . . .
C95 C 0.3998(2) 1.0497(3) 0.4404(2) 0.0602(14) Uani 1 1 d . . . . .
H95 H 0.3782 1.0435 0.4077 0.072 Uiso 1 1 calc R . . . .
C96 C 0.39206(18) 1.0218(2) 0.4921(2) 0.0485(11) Uani 1 1 d . . . . .
C97 C 0.50114(19) 1.0764(2) 0.5846(2) 0.0561(13) Uani 1 1 d . . . . .
H97 H 0.4908 1.0572 0.6204 0.067 Uiso 1 1 calc R . . . .
C98 C 0.54523(19) 1.0440(3) 0.5721(3) 0.0674(15) Uani 1 1 d . . . . .
H98A H 0.5393 0.9996 0.5654 0.101 Uiso 1 1 calc GR . . . .
H98B H 0.5683 1.0492 0.6051 0.101 Uiso 1 1 calc GR . . . .
H98C H 0.5564 1.0623 0.5375 0.101 Uiso 1 1 calc GR . . . .
C99 C 0.5110(3) 1.1467(4) 0.5975(4) 0.100(3) Uani 1 1 d . . . . .
H99A H 0.5248 1.1655 0.5649 0.150 Uiso 1 1 calc GR . . . .
H99B H 0.5322 1.1506 0.6327 0.150 Uiso 1 1 calc GR . . . .
H99C H 0.4823 1.1681 0.6031 0.150 Uiso 1 1 calc GR . . . .
C100 C 0.34863(17) 0.9870(3) 0.4980(2) 0.0522(12) Uani 1 1 d . . . . .
H100 H 0.3564 0.9497 0.5226 0.063 Uiso 1 1 calc R . . . .
C101 C 0.3225(2) 0.9647(3) 0.4416(3) 0.0651(15) Uani 1 1 d . . . . .
H10A H 0.3121 1.0007 0.4180 0.098 Uiso 1 1 calc GR . . . .
H10B H 0.2961 0.9400 0.4504 0.098 Uiso 1 1 calc GR . . . .
H10C H 0.3427 0.9391 0.4202 0.098 Uiso 1 1 calc GR . . . .
C102 C 0.31695(18) 1.0293(3) 0.5306(2) 0.0597(14) Uani 1 1 d . . . . .
H10D H 0.3326 1.0407 0.5684 0.090 Uiso 1 1 calc GR . . . .
H10E H 0.2887 1.0069 0.5362 0.090 Uiso 1 1 calc GR . . . .
H10F H 0.3096 1.0671 0.5079 0.090 Uiso 1 1 calc GR . . . .
C103 C 0.46785(14) 0.89172(19) 0.73096(17) 0.0353(8) Uani 1 1 d . . . . .
C104 C 0.44775(16) 0.8448(2) 0.76220(19) 0.0432(10) Uani 1 1 d . . . . .
C105 C 0.4741(2) 0.8160(3) 0.8080(2) 0.0588(13) Uani 1 1 d . . . . .
H105 H 0.4608 0.7842 0.8292 0.071 Uiso 1 1 calc R . . . .
C106 C 0.5193(2) 0.8330(3) 0.8233(2) 0.0614(14) Uani 1 1 d . . . . .
H106 H 0.5363 0.8140 0.8554 0.074 Uiso 1 1 calc R . . . .
C107 C 0.53908(18) 0.8772(3) 0.7917(2) 0.0562(13) Uani 1 1 d . . . . .
H107 H 0.5701 0.8883 0.8021 0.067 Uiso 1 1 calc R . . . .
C108 C 0.51482(15) 0.9063(2) 0.7447(2) 0.0417(10) Uani 1 1 d . . . . .
C109 C 0.39860(19) 0.8268(2) 0.7471(2) 0.0531(12) Uani 1 1 d . . . . .
H109 H 0.3905 0.8386 0.7057 0.064 Uiso 1 1 calc R . . . .
C110 C 0.3899(3) 0.7575(3) 0.7516(4) 0.093(2) Uani 1 1 d . . . . .
H11D H 0.4056 0.7355 0.7222 0.139 Uiso 1 1 calc GR . . . .
H11E H 0.3570 0.7494 0.7452 0.139 Uiso 1 1 calc GR . . . .
H11F H 0.4017 0.7428 0.7901 0.139 Uiso 1 1 calc GR . . . .
C111 C 0.3673(2) 0.8633(4) 0.7823(3) 0.085(2) Uani 1 1 d . . . . .
H11G H 0.3354 0.8531 0.7694 0.128 Uiso 1 1 calc GR . . . .
H11H H 0.3724 0.9079 0.7771 0.128 Uiso 1 1 calc GR . . . .
H11I H 0.3738 0.8525 0.8233 0.128 Uiso 1 1 calc GR . . . .
C112 C 0.53956(14) 0.9500(2) 0.7077(2) 0.0443(10) Uani 1 1 d . . . . .
H112 H 0.5167 0.9662 0.6765 0.053 Uiso 1 1 calc R . . . .
C113 C 0.57692(19) 0.9175(3) 0.6787(3) 0.0651(15) Uani 1 1 d . . . . .
H11J H 0.5986 0.8981 0.7082 0.098 Uiso 1 1 calc GR . . . .
H11K H 0.5931 0.9478 0.6567 0.098 Uiso 1 1 calc GR . . . .
H11L H 0.5633 0.8854 0.6524 0.098 Uiso 1 1 calc GR . . . .
C114 C 0.5606(2) 1.0060(3) 0.7410(3) 0.0635(14) Uani 1 1 d . . . . .
H11M H 0.5365 1.0296 0.7576 0.095 Uiso 1 1 calc GR . . . .
H11N H 0.5758 1.0328 0.7146 0.095 Uiso 1 1 calc GR . . . .
H11O H 0.5830 0.9916 0.7722 0.095 Uiso 1 1 calc GR . . . .
C115 C 0.8135(3) 0.7169(5) 0.5241(4) 0.100(2) Uani 1 1 d . . . . .
H11P H 0.8049 0.6854 0.5522 0.120 Uiso 1 1 calc R . . . .
H11Q H 0.8079 0.7587 0.5399 0.120 Uiso 1 1 calc R . . . .
C116 C 0.8618(3) 0.7101(5) 0.5151(4) 0.107(3) Uani 1 1 d . . . . .
H11R H 0.8719 0.6663 0.5199 0.129 Uiso 1 1 calc R . . . .
H11S H 0.8814 0.7367 0.5422 0.129 Uiso 1 1 calc R . . . .
C117 C 0.8628(3) 0.7310(4) 0.4548(5) 0.100(3) Uani 1 1 d . . . . .
H11T H 0.8888 0.7125 0.4368 0.120 Uiso 1 1 calc R . . . .
H11U H 0.8644 0.7769 0.4522 0.120 Uiso 1 1 calc R . . . .
C118 C 0.8173(2) 0.7065(4) 0.4272(4) 0.089(2) Uani 1 1 d . . . . .
H11V H 0.8057 0.7328 0.3939 0.107 Uiso 1 1 calc R . . . .
H11W H 0.8205 0.6633 0.4135 0.107 Uiso 1 1 calc R . . . .
C119 C 0.6725(2) 0.8663(3) 0.5123(2) 0.0624(14) Uani 1 1 d . . . . .
H11X H 0.6500 0.8550 0.4794 0.075 Uiso 1 1 calc R . . . .
H11Y H 0.6884 0.9048 0.5020 0.075 Uiso 1 1 calc R . . . .
C120 C 0.6482(2) 0.8777(4) 0.5648(3) 0.0816(19) Uani 1 1 d . . . . .
H12D H 0.6153 0.8672 0.5576 0.098 Uiso 1 1 calc R . . . .
H12E H 0.6514 0.9215 0.5776 0.098 Uiso 1 1 calc R . . . .
C121 C 0.6731(4) 0.8334(5) 0.6094(4) 0.118(2) Uani 1 1 d . . . . .
H12F H 0.6799 0.8544 0.6472 0.142 Uiso 1 1 calc R . . . .
H12G H 0.6544 0.7959 0.6148 0.142 Uiso 1 1 calc R . . . .
C122 C 0.7156(4) 0.8169(5) 0.5843(4) 0.118(2) Uani 1 1 d . . . . .
H12H H 0.7401 0.8472 0.5961 0.142 Uiso 1 1 calc R . . . .
H12I H 0.7261 0.7749 0.5971 0.142 Uiso 1 1 calc R . . . .
C123 C 0.4248(3) 0.4843(5) 0.2768(5) 0.115(3) Uani 1 1 d . . . . .
H12J H 0.4373 0.5199 0.3003 0.138 Uiso 1 1 calc R . . . .
H12K H 0.4117 0.4999 0.2386 0.138 Uiso 1 1 calc R . . . .
C124 C 0.4606(3) 0.4375(6) 0.2701(5) 0.128(4) Uani 1 1 d . . . . .
H12L H 0.4546 0.4152 0.2329 0.154 Uiso 1 1 calc R . . . .
H12M H 0.4911 0.4573 0.2717 0.154 Uiso 1 1 calc R . . . .
C125 C 0.4579(3) 0.3953(6) 0.3188(7) 0.138(4) Uani 1 1 d . . . . .
H12N H 0.4818 0.4058 0.3505 0.166 Uiso 1 1 calc R . . . .
H12O H 0.4626 0.3519 0.3067 0.166 Uiso 1 1 calc R . . . .
C126 C 0.4116(3) 0.4029(5) 0.3385(6) 0.129(4) Uani 1 1 d . . . . .
H12P H 0.3934 0.3644 0.3315 0.155 Uiso 1 1 calc R . . . .
H12Q H 0.4137 0.4128 0.3803 0.155 Uiso 1 1 calc R . . . .
C127 C 0.2860(2) 0.3473(3) 0.2599(3) 0.0613(13) Uani 1 1 d . . . . .
H12R H 0.2881 0.3281 0.2988 0.074 Uiso 1 1 calc R . . . .
H12S H 0.3170 0.3494 0.2468 0.074 Uiso 1 1 calc R . . . .
C128 C 0.2543(2) 0.3102(2) 0.2177(3) 0.0604(14) Uani 1 1 d . . . . .
H12T H 0.2312 0.2877 0.2379 0.072 Uiso 1 1 calc R . . . .
H12U H 0.2716 0.2798 0.1964 0.072 Uiso 1 1 calc R . . . .
C129 C 0.23164(19) 0.3590(3) 0.1767(2) 0.0573(12) Uani 1 1 d . . . . .
H12V H 0.2508 0.3687 0.1451 0.069 Uiso 1 1 calc R . . . .
H12W H 0.2010 0.3452 0.1598 0.069 Uiso 1 1 calc R . . . .
C130 C 0.2282(2) 0.4141(3) 0.2162(3) 0.0626(14) Uani 1 1 d . . . . .
H13A H 0.2305 0.4535 0.1946 0.075 Uiso 1 1 calc R . . . .
H13B H 0.1987 0.4136 0.2334 0.075 Uiso 1 1 calc R . . . .
C131 C 0.2311(4) 0.8983(5) 0.5532(5) 0.129(4) Uani 1 1 d . . . . .
H13C H 0.2090 0.9329 0.5544 0.155 Uiso 1 1 calc R . . . .
H13D H 0.2485 0.9043 0.5192 0.155 Uiso 1 1 calc R . . . .
C132 C 0.2079(4) 0.8407(4) 0.5493(7) 0.171(7) Uani 1 1 d . . . . .
H13E H 0.2138 0.8195 0.5129 0.206 Uiso 1 1 calc R . . . .
H13F H 0.1746 0.8479 0.5485 0.206 Uiso 1 1 calc R . . . .
C133 C 0.2230(3) 0.8022(4) 0.5976(5) 0.109(3) Uani 1 1 d . . . . .
H13G H 0.2411 0.7665 0.5854 0.131 Uiso 1 1 calc R . . . .
H13H H 0.1968 0.7863 0.6168 0.131 Uiso 1 1 calc R . . . .
C134 C 0.2515(4) 0.8440(3) 0.6361(4) 0.101(3) Uani 1 1 d . . . . .
H13I H 0.2348 0.8558 0.6695 0.121 Uiso 1 1 calc R . . . .
H13J H 0.2801 0.8226 0.6509 0.121 Uiso 1 1 calc R . . . .
C135 C 0.3026(3) 1.0169(4) 0.7824(3) 0.0899(16) Uani 1 1 d . . . . .
H13K H 0.3336 1.0350 0.7910 0.108 Uiso 1 1 calc R . . . .
H13L H 0.3000 0.9800 0.8073 0.108 Uiso 1 1 calc R . . . .
C136 C 0.2668(2) 1.0640(4) 0.7930(3) 0.0899(16) Uani 1 1 d . . . . .
H13M H 0.2574 1.0604 0.8326 0.108 Uiso 1 1 calc R . . . .
H13N H 0.2775 1.1069 0.7867 0.108 Uiso 1 1 calc R . . . .
C137 C 0.2292(2) 1.0458(3) 0.7486(4) 0.082(2) Uani 1 1 d . . . . .
H13O H 0.2083 1.0157 0.7648 0.099 Uiso 1 1 calc R . . . .
H13P H 0.2113 1.0827 0.7343 0.099 Uiso 1 1 calc R . . . .
C138 C 0.2512(3) 1.0181(5) 0.7033(4) 0.102(3) Uani 1 1 d . . . . .
H13Q H 0.2335 0.9814 0.6882 0.122 Uiso 1 1 calc R . . . .
H13R H 0.2523 1.0483 0.6713 0.122 Uiso 1 1 calc R . . . .
K1 K 0.69463(3) 0.71927(4) 0.45509(4) 0.0451(2) Uani 1 1 d . . . . .
K2 K 0.30940(4) 0.50392(5) 0.31554(5) 0.0543(3) Uani 1 1 d . . . . .
K3 K 0.34284(3) 0.94494(5) 0.64806(4) 0.0491(3) Uani 1 1 d . . . . .
Mg1 Mg 0.59274(4) 0.66242(6) 0.40420(6) 0.0316(3) Uani 1 1 d . . . . .
Mg2 Mg 0.30452(4) 0.62921(6) 0.39427(6) 0.0361(3) Uani 1 1 d . . . . .
Mg3 Mg 0.43853(4) 0.90489(6) 0.60032(5) 0.0295(3) Uani 1 1 d . . . . .
N1 N 0.64381(11) 0.60512(15) 0.43807(15) 0.0336(7) Uani 1 1 d . . . . .
N2 N 0.63695(11) 0.68086(15) 0.34471(14) 0.0328(7) Uani 1 1 d . . . . .
N3 N 0.26978(12) 0.63224(16) 0.31434(16) 0.0376(8) Uani 1 1 d . . . . .
N4 N 0.26277(12) 0.55617(16) 0.40694(16) 0.0381(8) Uani 1 1 d . . . . .
N5 N 0.41876(12) 0.99523(16) 0.59178(14) 0.0352(7) Uani 1 1 d . . . . .
N6 N 0.44089(10) 0.92320(15) 0.68618(14) 0.0315(7) Uani 1 1 d . . . . .
N7 N 0.53346(12) 0.61485(17) 0.40976(18) 0.0439(9) Uani 1 1 d . . . . .
H7 H 0.5392 0.5797 0.4285 0.053 Uiso 1 1 calc R . . . .
N8 N 0.37116(13) 0.5963(2) 0.3882(2) 0.0534(10) Uani 1 1 d . . . . .
N9 N 0.31179(14) 0.68030(19) 0.46822(18) 0.0508(10) Uani 1 1 d . . . . .
H9 H 0.2965 0.6628 0.4947 0.061 Uiso 1 1 calc R . . . .
N10 N 0.38406(13) 0.84116(19) 0.58396(17) 0.0477(9) Uani 1 1 d . . . . .
N11 N 0.48455(13) 0.88250(17) 0.54432(16) 0.0410(8) Uani 1 1 d . . . . .
H11 H 0.4934 0.9162 0.5270 0.049 Uiso 1 1 calc R . . . .
N12 N 0.58121(13) 0.74209(17) 0.45287(18) 0.0441(9) Uani 1 1 d . . . . .
O1 O 0.78723(14) 0.7088(2) 0.4712(2) 0.0780(12) Uani 1 1 d . . . . .
O2 O 0.70425(15) 0.81835(19) 0.52281(18) 0.0672(10) Uani 1 1 d . . . . .
O3 O 0.3914(2) 0.4531(3) 0.3049(4) 0.118(2) Uani 1 1 d . . . . .
O4 O 0.26620(13) 0.40841(17) 0.26117(17) 0.0602(9) Uani 1 1 d . . . . .
O5 O 0.26177(13) 0.8969(2) 0.60571(19) 0.0682(10) Uani 1 1 d . . . . .
O6 O 0.29526(16) 1.0001(3) 0.7234(2) 0.0907(16) Uani 1 1 d . . . . .
C14 C 0.4837(3) 0.7575(4) 0.2863(5) 0.112(4) Uani 1 1 d D . . . .
H14A H 0.4611 0.7354 0.2594 0.135 Uiso 1 1 calc R . . . .
H14B H 0.4655 0.7851 0.3093 0.135 Uiso 1 1 calc R . . . .
C13 C 0.5039(3) 0.7969(8) 0.2520(7) 0.197(7) Uani 1 1 d D U . . .
H13S H 0.5360 0.8024 0.2668 0.295 Uiso 1 1 calc GR . . . .
H13T H 0.4882 0.8371 0.2513 0.295 Uiso 1 1 calc GR . . . .
H13U H 0.5021 0.7799 0.2127 0.295 Uiso 1 1 calc GR . . . .

loop_
_atom_site_aniso_label
_atom_site_aniso_U_11
_atom_site_aniso_U_22
_atom_site_aniso_U_33
_atom_site_aniso_U_23
_atom_site_aniso_U_13
_atom_site_aniso_U_12
C1 0.0251(18) 0.038(2) 0.049(2) -0.0066(18) -0.0002(17) 0.0070(16)
C2 0.0273(18) 0.0329(19) 0.042(2) -0.0055(17) 0.0031(16) 0.0069(15)
C3 0.032(2) 0.045(2) 0.061(3) 0.003(2) 0.0006(19) 0.0135(18)
C4 0.030(2) 0.050(2) 0.053(3) -0.001(2) 0.0104(18) 0.0090(18)
C5 0.0258(18) 0.0319(19) 0.047(2) -0.0103(17) -0.0054(17) -0.0020(15)
C6 0.0293(19) 0.036(2) 0.047(2) -0.0083(18) -0.0068(17) -0.0044(16)
C7 0.040(2) 0.045(2) 0.058(3) -0.010(2) -0.016(2) -0.0011(19)
C8 0.037(2) 0.043(2) 0.053(3) -0.008(2) -0.0083(19) -0.0108(18)
C9 0.0275(18) 0.042(2) 0.038(2) -0.0127(18) 0.0021(16) 0.0021(16)
C10 0.0238(17) 0.039(2) 0.034(2) -0.0100(16) 0.0028(15) 0.0010(15)
C11 0.063(3) 0.041(2) 0.050(3) -0.009(2) 0.005(2) 0.011(2)
C12 0.042(2) 0.057(3) 0.037(2) -0.015(2) 0.0039(18) 0.007(2)
C15 0.047(2) 0.107(4) 0.113(4) 0.058(3) 0.009(2) 0.024(2)
C16 0.047(2) 0.107(4) 0.113(4) 0.058(3) 0.009(2) 0.024(2)
C17 0.030(2) 0.045(2) 0.061(3) 0.000(2) -0.0044(19) 0.0042(18)
C18 0.089(6) 0.218(12) 0.076(5) 0.041(7) -0.011(4) 0.005(7)
C19 0.079(4) 0.114(6) 0.069(4) 0.006(4) 0.013(3) 0.017(4)
C20 0.036(2) 0.078(4) 0.083(4) 0.026(3) 0.001(3) -0.002(2)
C21 0.031(2) 0.049(2) 0.056(3) -0.001(2) -0.0045(19) -0.0018(18)
C22 0.036(2) 0.057(3) 0.050(3) -0.002(2) -0.003(2) -0.006(2)
C23 0.064(4) 0.224(12) 0.109(7) -0.032(7) 0.000(4) 0.018(6)
C24 0.084(2) 0.083(2) 0.080(2) -0.002(2) -0.003(2) -0.012(2)
C25 0.084(2) 0.083(2) 0.080(2) -0.002(2) -0.003(2) -0.012(2)
C26 0.084(2) 0.083(2) 0.080(2) -0.002(2) -0.003(2) -0.012(2)
C27 0.039(2) 0.046(2) 0.043(2) -0.0111(19) -0.0017(18) -0.0127(19)
C28 0.099(5) 0.074(4) 0.073(4) 0.015(3) 0.004(4) 0.003(4)
C29 0.054(3) 0.076(4) 0.051(3) 0.000(3) 0.002(2) -0.010(3)
C30 0.055(3) 0.059(3) 0.044(3) -0.007(2) 0.010(2) -0.018(2)
C31 0.043(2) 0.050(2) 0.043(2) -0.009(2) 0.005(2) -0.015(2)
C32 0.044(2) 0.051(3) 0.038(2) -0.008(2) 0.0079(19) -0.009(2)
C33 0.091(5) 0.097(5) 0.065(4) 0.011(4) 0.012(4) -0.006(4)
C34 0.083(4) 0.064(3) 0.067(4) 0.011(3) 0.001(3) -0.018(3)
C35 0.071(3) 0.059(3) 0.058(3) -0.002(3) 0.012(3) -0.016(3)
C36 0.059(3) 0.039(2) 0.067(3) -0.005(2) 0.032(3) -0.003(2)
C37 0.037(2) 0.035(2) 0.037(2) -0.0088(17) 0.0078(17) -0.0011(16)
C38 0.072(3) 0.050(3) 0.050(3) 0.004(2) 0.014(3) 0.009(2)
C39 0.054(3) 0.048(2) 0.047(3) -0.002(2) 0.011(2) 0.007(2)
C40 0.040(2) 0.044(2) 0.047(3) -0.0062(19) 0.0106(19) 0.0002(18)
C41 0.040(2) 0.038(2) 0.040(2) -0.0060(18) 0.0095(18) 0.0025(17)
C42 0.037(2) 0.043(2) 0.036(2) -0.0011(18) 0.0111(17) -0.0004(18)
C43 0.0287(19) 0.034(2) 0.055(3) 0.0057(18) -0.0042(18) 0.0061(16)
C44 0.045(2) 0.036(2) 0.070(3) 0.008(2) 0.004(2) 0.0008(19)
C45 0.072(4) 0.044(3) 0.085(4) 0.013(3) 0.008(3) -0.004(2)
C46 0.080(4) 0.059(3) 0.090(5) 0.029(3) 0.015(4) -0.006(3)
C47 0.073(4) 0.066(3) 0.061(4) 0.015(3) 0.006(3) -0.003(3)
C48 0.047(3) 0.055(3) 0.049(3) 0.011(2) 0.006(2) 0.007(2)
C49 0.056(3) 0.032(2) 0.078(4) -0.005(2) 0.002(3) 0.001(2)
C50 0.067(4) 0.042(3) 0.112(5) -0.011(3) 0.025(3) 0.001(3)
C51 0.069(4) 0.056(3) 0.088(4) -0.018(3) -0.005(3) -0.002(3)
C52 0.065(3) 0.060(3) 0.044(3) 0.006(2) 0.000(2) 0.001(2)
C53 0.146(8) 0.098(5) 0.058(4) -0.001(4) 0.035(4) -0.005(5)
C54 0.075(4) 0.076(4) 0.074(4) 0.016(3) -0.030(3) -0.008(3)
C55 0.0272(18) 0.038(2) 0.037(2) -0.0030(17) 0.0028(15) 0.0071(15)
C56 0.056(3) 0.043(2) 0.037(2) -0.0074(18) 0.000(2) 0.001(2)
C57 0.065(3) 0.062(3) 0.033(2) -0.004(2) -0.001(2) 0.003(2)
C58 0.050(3) 0.069(3) 0.038(3) 0.005(2) 0.005(2) 0.008(2)
C59 0.045(2) 0.045(2) 0.045(3) 0.007(2) 0.0045(19) 0.0076(19)
C60 0.0269(18) 0.037(2) 0.042(2) 0.0009(17) 0.0070(16) 0.0061(15)
C61 0.119(5) 0.043(3) 0.042(3) -0.008(2) -0.003(3) -0.004(3)
C62 0.092(6) 0.068(5) 0.252(15) -0.021(6) 0.046(7) -0.020(4)
C63 0.098(6) 0.060(4) 0.191(10) -0.048(5) 0.008(6) 0.013(4)
C64 0.041(2) 0.032(2) 0.044(2) -0.0014(17) 0.0081(18) 0.0021(17)
C65 0.050(3) 0.035(2) 0.060(3) -0.003(2) 0.019(2) 0.0035(19)
C66 0.050(2) 0.038(2) 0.045(3) -0.0036(19) 0.006(2) 0.0030(19)
C67 0.042(2) 0.039(2) 0.034(2) -0.0023(17) -0.0125(17) -0.0055(18)
C68 0.049(3) 0.036(2) 0.057(3) -0.004(2) -0.015(2) -0.0003(19)
C69 0.077(4) 0.038(3) 0.076(4) -0.001(2) -0.016(3) -0.001(2)
C70 0.098(5) 0.056(3) 0.055(3) 0.016(3) -0.018(3) -0.019(3)
C71 0.075(4) 0.067(3) 0.043(3) 0.004(2) -0.004(3) -0.022(3)
C72 0.048(2) 0.056(3) 0.037(2) -0.002(2) -0.006(2) -0.010(2)
C73 0.050(3) 0.037(2) 0.079(4) -0.008(2) 0.000(3) 0.005(2)
C74 0.049(3) 0.071(4) 0.126(6) -0.013(4) -0.016(3) 0.012(3)
C75 0.070(3) 0.050(3) 0.079(4) -0.011(3) 0.001(3) 0.009(3)
C76 0.047(3) 0.086(4) 0.044(3) -0.008(3) 0.007(2) 0.002(3)
C77 0.096(5) 0.103(5) 0.070(4) -0.039(4) -0.015(4) 0.036(4)
C78 0.063(4) 0.180(10) 0.124(7) 0.047(7) 0.037(5) 0.014(5)
C79 0.053(3) 0.043(2) 0.047(3) -0.006(2) -0.006(2) -0.025(2)
C80 0.066(3) 0.049(3) 0.052(3) -0.012(2) 0.011(2) -0.028(2)
C81 0.120(6) 0.063(4) 0.067(4) -0.021(3) 0.038(4) -0.037(4)
C82 0.161(8) 0.067(4) 0.056(4) 0.009(3) 0.014(5) -0.015(5)
C83 0.127(6) 0.069(4) 0.050(3) 0.005(3) 0.001(4) -0.023(4)
C84 0.080(4) 0.049(3) 0.053(3) 0.009(2) -0.017(3) -0.023(3)
C85 0.049(3) 0.073(3) 0.065(3) -0.020(3) 0.018(2) -0.012(2)
C86 0.052(4) 0.131(7) 0.161(9) -0.080(7) 0.013(4) -0.017(4)
C87 0.075(4) 0.065(3) 0.077(4) -0.017(3) 0.017(3) -0.017(3)
C88 0.063(3) 0.054(3) 0.064(3) 0.015(3) -0.019(3) -0.011(2)
C89 0.092(5) 0.084(5) 0.103(6) 0.038(4) -0.044(4) -0.004(4)
C90 0.066(3) 0.055(3) 0.080(4) -0.002(3) -0.012(3) 0.004(3)
C91 0.046(2) 0.042(2) 0.040(2) -0.0001(18) 0.0075(18) 0.0129(19)
C92 0.059(3) 0.040(2) 0.049(3) -0.003(2) 0.018(2) 0.005(2)
C93 0.074(4) 0.056(3) 0.064(3) 0.015(3) 0.028(3) 0.008(3)
C94 0.087(4) 0.072(4) 0.049(3) 0.019(3) 0.012(3) 0.019(3)
C95 0.063(3) 0.072(3) 0.044(3) 0.009(2) -0.001(2) 0.026(3)
C96 0.060(3) 0.050(3) 0.035(2) -0.001(2) 0.002(2) 0.017(2)
C97 0.065(3) 0.053(3) 0.053(3) -0.011(2) 0.023(3) -0.020(2)
C98 0.048(3) 0.094(4) 0.062(3) -0.013(3) 0.013(2) -0.013(3)
C99 0.136(7) 0.073(4) 0.092(5) -0.027(4) 0.018(5) -0.048(5)
C100 0.046(3) 0.068(3) 0.040(3) -0.007(2) -0.007(2) 0.015(2)
C101 0.062(3) 0.076(4) 0.054(3) -0.008(3) -0.013(3) 0.017(3)
C102 0.044(3) 0.080(4) 0.053(3) -0.008(3) 0.000(2) 0.020(3)
C103 0.037(2) 0.043(2) 0.0257(19) -0.0083(16) 0.0005(16) 0.0000(17)
C104 0.052(3) 0.047(2) 0.031(2) -0.0003(18) 0.0044(19) -0.001(2)
C105 0.079(4) 0.052(3) 0.045(3) 0.006(2) 0.002(3) 0.003(3)
C106 0.068(3) 0.068(3) 0.045(3) 0.007(2) -0.012(3) 0.018(3)
C107 0.045(3) 0.072(3) 0.048(3) -0.004(3) -0.012(2) 0.010(2)
C108 0.036(2) 0.049(2) 0.039(2) -0.0082(19) -0.0006(18) 0.0069(18)
C109 0.066(3) 0.053(3) 0.040(3) -0.001(2) 0.006(2) -0.017(2)
C110 0.115(6) 0.063(4) 0.098(5) 0.009(4) -0.002(4) -0.039(4)
C111 0.057(3) 0.121(6) 0.079(4) -0.021(4) 0.016(3) -0.012(4)
C112 0.029(2) 0.057(3) 0.048(3) -0.013(2) 0.0022(18) -0.0017(18)
C113 0.046(3) 0.081(4) 0.069(4) -0.026(3) 0.014(3) -0.004(3)
C114 0.066(3) 0.067(3) 0.059(3) -0.015(3) 0.011(3) -0.014(3)
C115 0.080(5) 0.130(7) 0.088(5) -0.015(5) -0.001(4) -0.006(5)
C116 0.086(5) 0.112(6) 0.116(7) 0.021(5) -0.032(5) -0.012(5)
C117 0.057(4) 0.088(5) 0.155(9) -0.003(5) 0.010(4) 0.002(4)
C118 0.059(4) 0.110(6) 0.098(5) -0.002(5) 0.007(4) 0.000(4)
C119 0.061(3) 0.072(4) 0.052(3) -0.013(3) -0.004(2) 0.012(3)
C120 0.070(4) 0.113(5) 0.063(4) -0.018(4) 0.014(3) 0.002(4)
C121 0.153(6) 0.131(5) 0.067(4) -0.001(3) -0.012(4) 0.032(5)
C122 0.153(6) 0.131(5) 0.067(4) -0.001(3) -0.012(4) 0.032(5)
C123 0.093(6) 0.107(6) 0.139(8) -0.050(6) -0.021(6) 0.013(5)
C124 0.072(5) 0.177(11) 0.133(8) -0.002(8) -0.001(5) 0.041(6)
C125 0.051(4) 0.162(10) 0.201(13) 0.007(9) 0.005(6) 0.026(5)
C126 0.086(6) 0.120(8) 0.181(11) -0.036(8) 0.010(7) 0.012(5)
C127 0.058(3) 0.056(3) 0.071(4) -0.010(3) 0.009(3) 0.008(2)
C128 0.061(3) 0.050(3) 0.072(4) -0.017(3) 0.018(3) 0.003(2)
C129 0.055(3) 0.066(3) 0.052(3) -0.011(2) 0.014(2) -0.003(2)
C130 0.076(4) 0.050(3) 0.062(3) 0.005(2) 0.010(3) 0.011(3)
C131 0.145(9) 0.126(7) 0.102(7) 0.025(6) -0.055(7) -0.047(7)
C132 0.163(10) 0.076(5) 0.242(15) 0.000(7) -0.147(11) -0.022(6)
C133 0.097(6) 0.091(5) 0.136(8) -0.005(5) -0.005(5) -0.037(5)
C134 0.149(8) 0.069(4) 0.080(5) 0.002(4) -0.014(5) -0.026(5)
C135 0.069(3) 0.124(4) 0.076(3) -0.024(3) -0.002(2) 0.026(3)
C136 0.069(3) 0.124(4) 0.076(3) -0.024(3) -0.002(2) 0.026(3)
C137 0.062(4) 0.071(4) 0.111(6) -0.033(4) -0.009(4) 0.017(3)
C138 0.082(5) 0.143(7) 0.074(5) -0.032(5) -0.022(4) 0.036(5)
K1 0.0450(5) 0.0430(5) 0.0459(5) -0.0034(4) -0.0029(4) -0.0048(4)
K2 0.0438(5) 0.0484(6) 0.0687(7) -0.0154(5) -0.0037(5) 0.0085(4)
K3 0.0292(4) 0.0707(7) 0.0478(6) -0.0151(5) 0.0055(4) -0.0037(4)
Mg1 0.0256(6) 0.0313(6) 0.0377(7) -0.0013(5) 0.0026(5) 0.0063(5)
Mg2 0.0309(6) 0.0387(7) 0.0370(7) -0.0040(6) -0.0061(5) -0.0097(5)
Mg3 0.0264(6) 0.0333(6) 0.0288(6) -0.0071(5) 0.0032(5) -0.0009(5)
N1 0.0278(16) 0.0327(16) 0.0400(19) 0.0019(14) 0.0026(14) 0.0052(13)
N2 0.0307(16) 0.0312(16) 0.0361(18) -0.0024(13) 0.0017(13) 0.0080(13)
N3 0.0334(17) 0.0358(17) 0.041(2) 0.0001(15) -0.0075(15) -0.0029(14)
N4 0.0347(17) 0.0368(17) 0.0403(19) -0.0010(15) -0.0084(14) -0.0100(14)
N5 0.0393(17) 0.0377(17) 0.0287(17) -0.0052(14) 0.0034(14) 0.0060(14)
N6 0.0271(15) 0.0373(16) 0.0293(17) -0.0079(14) -0.0007(13) -0.0008(13)
N7 0.0287(17) 0.0403(19) 0.062(2) 0.0027(17) -0.0007(16) 0.0034(15)
N8 0.030(2) 0.065(3) 0.064(3) -0.001(2) -0.0040(18) -0.0055(17)
N9 0.054(2) 0.053(2) 0.045(2) -0.0079(18) 0.0026(18) -0.0234(19)
N10 0.045(2) 0.055(2) 0.043(2) -0.0147(18) 0.0039(17) -0.0135(18)
N11 0.048(2) 0.0368(18) 0.041(2) -0.0062(15) 0.0152(16) 0.0003(15)
N12 0.048(2) 0.0344(18) 0.053(2) -0.0063(17) 0.0191(18) 0.0030(16)
O1 0.050(2) 0.094(3) 0.090(3) -0.014(3) 0.003(2) 0.001(2)
O2 0.071(2) 0.067(2) 0.060(2) -0.0142(19) -0.0110(19) 0.0115(19)
O3 0.065(3) 0.107(4) 0.180(7) -0.043(4) -0.004(4) 0.038(3)
O4 0.066(2) 0.0491(19) 0.065(2) -0.0141(17) 0.0036(18) 0.0013(16)
O5 0.054(2) 0.077(3) 0.071(3) -0.005(2) -0.0069(19) -0.0155(19)
O6 0.066(3) 0.137(4) 0.070(3) -0.030(3) 0.009(2) 0.030(3)
C14 0.068(4) 0.123(7) 0.151(8) 0.079(6) 0.039(5) 0.048(4)
C13 0.068(5) 0.305(16) 0.221(13) 0.175(13) 0.029(7) 0.052(8)

loop_
_atom_type_symbol
_atom_type_description
_atom_type_scat_dispersion_real
_atom_type_scat_dispersion_imag
_atom_type_scat_source
C C 0.0033 0.0016 'International Tables Vol C Tables 4.2.6.8 and 6.1.1.4'
H H 0.0000 0.0000 'International Tables Vol C Tables 4.2.6.8 and 6.1.1.4'
K K 0.2009 0.2494 'International Tables Vol C Tables 4.2.6.8 and 6.1.1.4'
Mg Mg 0.0486 0.0363 'International Tables Vol C Tables 4.2.6.8 and 6.1.1.4'
N N 0.0061 0.0033 'International Tables Vol C Tables 4.2.6.8 and 6.1.1.4'
O O 0.0106 0.0060 'International Tables Vol C Tables 4.2.6.8 and 6.1.1.4'

loop_
_geom_angle_atom_site_label_1
_geom_angle_atom_site_label_2
_geom_angle_atom_site_label_3
_geom_angle
_geom_angle_site_symmetry_1
_geom_angle_site_symmetry_3
_geom_angle_publ_flag
C2 C1 C3 123.4(4) . . ?
C2 C1 K1 78.8(2) . . ?
C2 C1 Mg1 75.9(2) . . ?
C2 C1 N1 118.1(3) . . ?
C3 C1 K1 106.3(3) . . ?
C3 C1 Mg1 160.2(3) . . ?
Mg1 C1 K1 71.31(10) . . ?
N1 C1 C3 117.6(4) . . ?
N1 C1 K1 75.5(2) . . ?
N1 C1 Mg1 42.63(17) . . ?
C1 C2 C4 121.9(4) . . ?
C1 C2 K1 74.5(2) . . ?
C1 C2 Mg1 76.6(2) . . ?
C1 C2 N2 118.9(3) . . ?
C4 C2 K1 108.1(3) . . ?
C4 C2 Mg1 161.0(3) . . ?
Mg1 C2 K1 70.66(10) . . ?
N2 C2 C4 118.6(4) . . ?
N2 C2 K1 80.4(2) . . ?
N2 C2 Mg1 42.48(18) . . ?
C1 C3 H3A 109.5 . . ?
C1 C3 H3B 109.5 . . ?
C1 C3 H3C 109.5 . . ?
H3A C3 H3B 109.5 . . ?
H3A C3 H3C 109.5 . . ?
H3B C3 H3C 109.5 . . ?
C2 C4 H4A 109.5 . . ?
C2 C4 H4B 109.5 . . ?
C2 C4 H4C 109.5 . . ?
H4A C4 H4B 109.5 . . ?
H4A C4 H4C 109.5 . . ?
H4B C4 H4C 109.5 . . ?
C6 C5 C7 122.8(4) . . ?
C6 C5 K2 74.3(2) . . ?
C6 C5 Mg2 76.1(2) . . ?
C6 C5 N3 118.6(4) . . ?
C7 C5 K2 111.7(3) . . ?
C7 C5 Mg2 161.0(3) . . ?
Mg2 C5 K2 68.64(9) . . ?
N3 C5 C7 118.1(4) . . ?
N3 C5 K2 77.3(2) . . ?
N3 C5 Mg2 42.89(19) . . ?
C5 C6 C8 122.5(4) . . ?
C5 C6 K2 79.0(3) . . ?
C5 C6 Mg2 76.2(2) . . ?
C5 C6 N4 118.8(4) . . ?
C8 C6 K2 108.6(3) . . ?
C8 C6 Mg2 161.0(3) . . ?
Mg2 C6 K2 69.47(10) . . ?
N4 C6 C8 118.0(4) . . ?
N4 C6 K2 74.2(2) . . ?
N4 C6 Mg2 42.99(18) . . ?
C5 C7 H7A 109.5 . . ?
C5 C7 H7B 109.5 . . ?
C5 C7 H7C 109.5 . . ?
H7A C7 H7B 109.5 . . ?
H7A C7 H7C 109.5 . . ?
H7B C7 H7C 109.5 . . ?
C6 C8 H8A 109.5 . . ?
C6 C8 H8B 109.5 . . ?
C6 C8 H8C 109.5 . . ?
H8A C8 H8B 109.5 . . ?
H8A C8 H8C 109.5 . . ?
H8B C8 H8C 109.5 . . ?
C10 C9 C11 122.3(4) . . ?
C10 C9 K3 77.7(2) . . ?
C10 C9 Mg3 76.0(2) . . ?
C10 C9 N5 118.3(4) . . ?
C11 C9 K3 107.5(3) . . ?
C11 C9 Mg3 160.7(3) . . ?
Mg3 C9 K3 68.52(10) . . ?
N5 C9 C11 118.4(4) . . ?
N5 C9 K3 75.4(2) . . ?
N5 C9 Mg3 42.55(19) . . ?
C9 C10 C12 122.6(4) . . ?
C9 C10 K3 75.7(2) . . ?
C9 C10 Mg3 76.4(2) . . ?
C9 C10 N6 118.8(3) . . ?
C12 C10 K3 112.4(3) . . ?
C12 C10 Mg3 160.9(3) . . ?
Mg3 C10 K3 68.24(9) . . ?
N6 C10 C12 118.3(4) . . ?
N6 C10 K3 77.0(2) . . ?
N6 C10 Mg3 42.62(18) . . ?
C9 C11 H11A 109.5 . . ?
C9 C11 H11B 109.5 . . ?
C9 C11 H11C 109.5 . . ?
H11A C11 H11B 109.5 . . ?
H11A C11 H11C 109.5 . . ?
H11B C11 H11C 109.5 . . ?
C10 C12 H12A 109.5 . . ?
C10 C12 H12B 109.5 . . ?
C10 C12 H12C 109.5 . . ?
H12A C12 H12B 109.5 . . ?
H12A C12 H12C 109.5 . . ?
H12B C12 H12C 109.5 . . ?
H15A C15 H15B 106.4 . . ?
C16 C15 H15A 106.3 . . ?
C16 C15 H15B 106.3 . . ?
C16 C15 C14 124.2(7) . . ?
C14 C15 H15A 106.3 . . ?
C14 C15 H15B 106.3 . . ?
C15 C16 H16A 106.4 . . ?
C15 C16 H16B 106.4 . . ?
C15 C16 C17 123.8(6) . . ?
H16A C16 H16B 106.5 . . ?
C17 C16 H16A 106.4 . . ?
C17 C16 H16B 106.4 . . ?
C21 C17 C16 118.8(4) . . ?
N7 C17 C16 117.5(5) . . ?
N7 C17 C21 123.5(4) . . ?
H18A C18 H18B 109.5 . . ?
H18A C18 H18C 109.5 . . ?
H18B C18 H18C 109.5 . . ?
C19 C18 H18A 109.5 . . ?
C19 C18 H18B 109.5 . . ?
C19 C18 H18C 109.5 . . ?
C18 C19 H19A 108.8 . . ?
C18 C19 H19B 108.8 . . ?
C18 C19 C20 113.8(8) . . ?
H19A C19 H19B 107.7 . . ?
C20 C19 H19A 108.8 . . ?
C20 C19 H19B 108.8 . . ?
C19 C20 H20A 109.0 . . ?
C19 C20 H20B 109.0 . . ?
H20A C20 H20B 107.8 . . ?
C21 C20 C19 113.1(5) . . ?
C21 C20 H20A 109.0 . . ?
C21 C20 H20B 109.0 . . ?
C17 C21 C20 121.9(4) . . ?
C22 C21 C17 120.1(4) . . ?
C22 C21 C20 117.7(4) . . ?
N8 C22 C21 175.9(6) . . ?
H23A C23 H23B 109.5 . . ?
H23A C23 H23C 109.5 . . ?
H23B C23 H23C 109.5 . . ?
C24 C23 H23A 109.5 . . ?
C24 C23 H23B 109.5 . . ?
C24 C23 H23C 109.5 . . ?
C23 C24 H24A 110.9 . . ?
C23 C24 H24B 110.9 . . ?
C23 C24 C25 104.4(6) . . ?
H24A C24 H24B 108.9 . . ?
C25 C24 H24A 110.9 . . ?
C25 C24 H24B 110.9 . . ?
C24 C25 H25A 108.6 . . ?
C24 C25 H25B 108.6 . . ?
H25A C25 H25B 107.6 . . ?
C26 C25 C24 114.7(6) . . ?
C26 C25 H25A 108.6 . . ?
C26 C25 H25B 108.6 . . ?
C25 C26 H26A 107.9 . . ?
C25 C26 H26B 107.9 . . ?
C25 C26 C27 117.4(6) . . ?
H26A C26 H26B 107.2 . . ?
C27 C26 H26A 107.9 . . ?
C27 C26 H26B 107.9 . . ?
C31 C27 C26 119.7(4) . . ?
N9 C27 C26 117.7(5) . . ?
N9 C27 C31 122.6(4) . . ?
H28A C28 H28B 109.5 . . ?
H28A C28 H28C 109.5 . . ?
H28B C28 H28C 109.5 . . ?
C29 C28 H28A 109.5 . . ?
C29 C28 H28B 109.5 . . ?
C29 C28 H28C 109.5 . . ?
C28 C29 H29A 109.2 . . ?
C28 C29 H29B 109.2 . . ?
C28 C29 C30 112.1(5) . . ?
H29A C29 H29B 107.9 . . ?
C30 C29 H29A 109.2 . . ?
C30 C29 H29B 109.2 . . ?
C29 C30 H30A 108.8 . . ?
C29 C30 H30B 108.8 . . ?
H30A C30 H30B 107.7 . . ?
C31 C30 C29 113.8(4) . . ?
C31 C30 H30A 108.8 . . ?
C31 C30 H30B 108.8 . . ?
C27 C31 C30 122.4(4) . . ?
C32 C31 C27 118.7(4) . . ?
C32 C31 C30 118.6(4) . . ?
N10 C32 C31 178.8(6) . . ?
H33A C33 H33B 109.5 . . ?
H33A C33 H33C 109.5 . . ?
H33B C33 H33C 109.5 . . ?
C34 C33 H33A 109.5 . . ?
C34 C33 H33B 109.5 . . ?
C34 C33 H33C 109.5 . . ?
C33 C34 H34A 109.6 . . ?
C33 C34 H34B 109.6 . . ?
H34A C34 H34B 108.2 . . ?
C35 C34 C33 110.1(5) . . ?
C35 C34 H34A 109.6 . . ?
C35 C34 H34B 109.6 . . ?
C34 C35 H35A 108.9 . . ?
C34 C35 H35B 108.9 . . ?
C34 C35 C36 113.3(5) . . ?
H35A C35 H35B 107.7 . . ?
C36 C35 H35A 108.9 . . ?
C36 C35 H35B 108.9 . . ?
C35 C36 H36A 109.3 . . ?
C35 C36 H36B 109.3 . . ?
H36A C36 H36B 108.0 . . ?
C37 C36 C35 111.6(4) . . ?
C37 C36 H36A 109.3 . . ?
C37 C36 H36B 109.3 . . ?
C41 C37 C36 121.2(4) . . ?
N11 C37 C36 115.9(4) . . ?
N11 C37 C41 122.8(4) . . ?
H38A C38 H38B 109.5 . . ?
H38A C38 H38C 109.5 . . ?
H38B C38 H38C 109.5 . . ?
C39 C38 H38A 109.5 . . ?
C39 C38 H38B 109.5 . . ?
C39 C38 H38C 109.5 . . ?
C38 C39 H39A 109.4 . . ?
C38 C39 H39B 109.4 . . ?
C38 C39 C40 111.3(4) . . ?
H39A C39 H39B 108.0 . . ?
C40 C39 H39A 109.4 . . ?
C40 C39 H39B 109.4 . . ?
C39 C40 H40A 108.3 . . ?
C39 C40 H40B 108.3 . . ?
H40A C40 H40B 107.4 . . ?
C41 C40 C39 115.9(4) . . ?
C41 C40 H40A 108.3 . . ?
C41 C40 H40B 108.3 . . ?
C37 C41 C40 121.6(4) . . ?
C42 C41 C37 120.6(4) . . ?
C42 C41 C40 117.6(4) . . ?
N12 C42 C41 175.5(5) . . ?
C44 C43 C48 118.2(4) . . ?
N1 C43 C44 123.9(4) . . ?
N1 C43 C48 117.8(4) . . ?
C43 C44 C49 122.6(4) . . ?
C45 C44 C43 119.4(5) . . ?
C45 C44 C49 117.9(5) . . ?
C44 C45 H45 119.2 . . ?
C46 C45 C44 121.7(6) . . ?
C46 C45 H45 119.2 . . ?
C45 C46 H46 120.1 . . ?
C45 C46 C47 119.8(5) . . ?
C47 C46 H46 120.1 . . ?
C46 C47 H47 119.4 . . ?
C46 C47 C48 121.2(6) . . ?
C48 C47 H47 119.4 . . ?
C43 C48 C52 119.7(4) . . ?
C47 C48 C43 119.7(5) . . ?
C47 C48 C52 120.5(5) . . ?
C44 C49 H49 107.8 . . ?
C44 C49 C50 112.5(5) . . ?
C50 C49 H49 107.8 . . ?
C51 C49 C44 111.7(5) . . ?
C51 C49 H49 107.8 . . ?
C51 C49 C50 109.0(5) . . ?
C49 C50 H50A 109.5 . . ?
C49 C50 H50B 109.5 . . ?
C49 C50 H50C 109.5 . . ?
H50A C50 H50B 109.5 . . ?
H50A C50 H50C 109.5 . . ?
H50B C50 H50C 109.5 . . ?
C49 C51 H51A 109.5 . . ?
C49 C51 H51B 109.5 . . ?
C49 C51 H51C 109.5 . . ?
H51A C51 H51B 109.5 . . ?
H51A C51 H51C 109.5 . . ?
H51B C51 H51C 109.5 . . ?
C48 C52 H52 107.8 . . ?
C48 C52 C54 109.4(5) . . ?
C53 C52 C48 114.5(5) . . ?
C53 C52 H52 107.8 . . ?
C53 C52 C54 109.4(6) . . ?
C54 C52 H52 107.8 . . ?
C52 C53 H53A 109.5 . . ?
C52 C53 H53B 109.5 . . ?
C52 C53 H53C 109.5 . . ?
H53A C53 H53B 109.5 . . ?
H53A C53 H53C 109.5 . . ?
H53B C53 H53C 109.5 . . ?
C52 C54 H54A 109.5 . . ?
C52 C54 H54B 109.5 . . ?
C52 C54 H54C 109.5 . . ?
C52 C54 K1 87.3(3) . . ?
H54A C54 H54B 109.5 . . ?
H54A C54 H54C 109.5 . . ?
H54B C54 H54C 109.5 . . ?
K1 C54 H54A 162.6 . . ?
K1 C54 H54B 67.2 . . ?
K1 C54 H54C 58.7 . . ?
C60 C55 C56 118.6(4) . . ?
N2 C55 C56 121.4(4) . . ?
N2 C55 C60 119.9(4) . . ?
C55 C56 C61 121.5(4) . . ?
C57 C56 C55 119.0(4) . . ?
C57 C56 C61 119.5(4) . . ?
C56 C57 H57 119.0 . . ?
C58 C57 C56 121.9(5) . . ?
C58 C57 H57 119.0 . . ?
C57 C58 H58 120.7 . . ?
C57 C58 C59 118.6(5) . . ?
C59 C58 H58 120.7 . . ?
C58 C59 H59 118.9 . . ?
C58 C59 C60 122.3(4) . . ?
C60 C59 H59 118.9 . . ?
C55 C60 C64 119.5(4) . . ?
C59 C60 C55 119.2(4) . . ?
C59 C60 C64 121.3(4) . . ?
C56 C61 H61 108.4 . . ?
C56 C61 C62 108.8(6) . . ?
C62 C61 H61 108.4 . . ?
C63 C61 C56 115.8(6) . . ?
C63 C61 H61 108.4 . . ?
C63 C61 C62 106.9(6) . . ?
C61 C62 H62A 109.5 . . ?
C61 C62 H62B 109.5 . . ?
C61 C62 H62C 109.5 . . ?
H62A C62 H62B 109.5 . . ?
H62A C62 H62C 109.5 . . ?
H62B C62 H62C 109.5 . . ?
C61 C63 H63A 109.5 . . ?
C61 C63 H63B 109.5 . . ?
C61 C63 H63C 109.5 . . ?
H63A C63 H63B 109.5 . . ?
H63A C63 H63C 109.5 . . ?
H63B C63 H63C 109.5 . . ?
C60 C64 H64 107.4 . . ?
C60 C64 C66 110.8(3) . . ?
C65 C64 C60 113.7(4) . . ?
C65 C64 H64 107.4 . . ?
C65 C64 C66 109.9(4) . . ?
C66 C64 H64 107.4 . . ?
C64 C65 H65A 109.5 . . ?
C64 C65 H65B 109.5 . . ?
C64 C65 H65C 109.5 . . ?
H65A C65 H65B 109.5 . . ?
H65A C65 H65C 109.5 . . ?
H65B C65 H65C 109.5 . . ?
C64 C66 H66A 109.5 . . ?
C64 C66 H66B 109.5 . . ?
C64 C66 H66C 109.5 . . ?
C64 C66 K1 93.1(3) . . ?
H66A C66 H66B 109.5 . . ?
H66A C66 H66C 109.5 . . ?
H66B C66 H66C 109.5 . . ?
K1 C66 H66A 47.6 . . ?
K1 C66 H66B 74.1 . . ?
K1 C66 H66C 153.5 . . ?
C68 C67 C72 118.3(4) . . ?
N3 C67 C68 122.4(4) . . ?
N3 C67 C72 119.1(4) . . ?
C67 C68 C73 121.7(4) . . ?
C69 C68 C67 119.5(5) . . ?
C69 C68 C73 118.7(5) . . ?
C68 C69 H69 119.1 . . ?
C70 C69 C68 121.8(6) . . ?
C70 C69 H69 119.1 . . ?
C69 C70 H70 120.4 . . ?
C71 C70 C69 119.1(5) . . ?
C71 C70 H70 120.4 . . ?
C70 C71 H71 119.3 . . ?
C70 C71 C72 121.5(6) . . ?
C72 C71 H71 119.3 . . ?
C67 C72 C76 120.1(4) . . ?
C71 C72 C67 119.6(5) . . ?
C71 C72 C76 120.2(5) . . ?
C68 C73 H73 107.6 . . ?
C68 C73 C74 115.3(6) . . ?
C68 C73 C75 108.6(4) . . ?
C74 C73 H73 107.6 . . ?
C74 C73 C75 109.9(5) . . ?
C75 C73 H73 107.6 . . ?
C73 C74 H74A 109.5 . . ?
C73 C74 H74B 109.5 . . ?
C73 C74 H74C 109.5 . . ?
H74A C74 H74B 109.5 . . ?
H74A C74 H74C 109.5 . . ?
H74B C74 H74C 109.5 . . ?
C73 C75 H75A 109.5 . . ?
C73 C75 H75B 109.5 . . ?
C73 C75 H75C 109.5 . . ?
H75A C75 H75B 109.5 . . ?
H75A C75 H75C 109.5 . . ?
H75B C75 H75C 109.5 . . ?
C72 C76 H76 107.5 . . ?
C72 C76 C77 109.6(5) . . ?
C72 C76 C78 115.4(6) . . ?
C77 C76 H76 107.5 . . ?
C77 C76 C78 109.0(7) . . ?
C78 C76 H76 107.5 . . ?
C76 C77 H77A 109.5 . . ?
C76 C77 H77B 109.5 . . ?
C76 C77 H77C 109.5 . . ?
C76 C77 K2 87.9(4) . . ?
H77A C77 H77B 109.5 . . ?
H77A C77 H77C 109.5 . . ?
H77B C77 H77C 109.5 . . ?
K2 C77 H77A 49.9 . . ?
K2 C77 H77B 75.9 . . ?
K2 C77 H77C 157.8 . . ?
C76 C78 H78A 109.5 . . ?
C76 C78 H78B 109.5 . . ?
C76 C78 H78C 109.5 . . ?
H78A C78 H78B 109.5 . . ?
H78A C78 H78C 109.5 . . ?
H78B C78 H78C 109.5 . . ?
C80 C79 C84 118.5(5) . . ?
N4 C79 C80 122.8(5) . . ?
N4 C79 C84 118.6(5) . . ?
C79 C80 C85 121.5(5) . . ?
C81 C80 C79 118.8(6) . . ?
C81 C80 C85 119.6(6) . . ?
C80 C81 H81 119.0 . . ?
C82 C81 C80 121.9(7) . . ?
C82 C81 H81 119.0 . . ?
C81 C82 H82 120.2 . . ?
C83 C82 C81 119.6(7) . . ?
C83 C82 H82 120.2 . . ?
C82 C83 H83 118.5 . . ?
C82 C83 C84 123.1(8) . . ?
C84 C83 H83 118.5 . . ?
C79 C84 C88 120.7(5) . . ?
C83 C84 C79 118.1(7) . . ?
C83 C84 C88 121.0(6) . . ?
C80 C85 H85 108.4 . . ?
C80 C85 C86 113.9(6) . . ?
C80 C85 C87 110.2(5) . . ?
C86 C85 H85 108.4 . . ?
C87 C85 H85 108.4 . . ?
C87 C85 C86 107.4(5) . . ?
C85 C86 H86A 109.5 . . ?
C85 C86 H86B 109.5 . . ?
C85 C86 H86C 109.5 . . ?
H86A C86 H86B 109.5 . . ?
H86A C86 H86C 109.5 . . ?
H86B C86 H86C 109.5 . . ?
C85 C87 H87A 109.5 . . ?
C85 C87 H87B 109.5 . . ?
C85 C87 H87C 109.5 . . ?
H87A C87 H87B 109.5 . . ?
H87A C87 H87C 109.5 . . ?
H87B C87 H87C 109.5 . . ?
C84 C88 H88 107.5 . . ?
C84 C88 C89 114.7(6) . . ?
C84 C88 C90 109.3(5) . . ?
C89 C88 H88 107.5 . . ?
C89 C88 C90 110.0(5) . . ?
C90 C88 H88 107.5 . . ?
C88 C89 H89A 109.5 . . ?
C88 C89 H89B 109.5 . . ?
C88 C89 H89C 109.5 . . ?
H89A C89 H89B 109.5 . . ?
H89A C89 H89C 109.5 . . ?
H89B C89 H89C 109.5 . . ?
C88 C90 H90A 109.5 . . ?
C88 C90 H90B 109.5 . . ?
C88 C90 H90C 109.5 . . ?
C88 C90 K2 84.8(3) . . ?
H90A C90 H90B 109.5 . . ?
H90A C90 H90C 109.5 . . ?
H90B C90 H90C 109.5 . . ?
K2 C90 H90A 164.9 . . ?
K2 C90 H90B 68.6 . . ?
K2 C90 H90C 59.4 . . ?
C92 C91 C96 118.6(4) . . ?
N5 C91 C92 123.3(4) . . ?
N5 C91 C96 118.0(4) . . ?
C91 C92 C97 122.9(4) . . ?
C93 C92 C91 119.2(5) . . ?
C93 C92 C97 117.7(5) . . ?
C92 C93 H93 119.1 . . ?
C92 C93 C94 121.8(6) . . ?
C94 C93 H93 119.1 . . ?
C93 C94 H94 120.8 . . ?
C95 C94 C93 118.4(5) . . ?
C95 C94 H94 120.8 . . ?
C94 C95 H95 118.7 . . ?
C94 C95 C96 122.5(5) . . ?
C96 C95 H95 118.7 . . ?
C91 C96 C100 119.7(4) . . ?
C95 C96 C91 119.4(5) . . ?
C95 C96 C100 120.8(5) . . ?
C92 C97 H97 107.8 . . ?
C92 C97 C98 112.0(4) . . ?
C92 C97 C99 111.9(6) . . ?
C98 C97 H97 107.8 . . ?
C98 C97 C99 109.5(5) . . ?
C99 C97 H97 107.8 . . ?
C97 C98 H98A 109.5 . . ?
C97 C98 H98B 109.5 . . ?
C97 C98 H98C 109.5 . . ?
H98A C98 H98B 109.5 . . ?
H98A C98 H98C 109.5 . . ?
H98B C98 H98C 109.5 . . ?
C97 C99 H99A 109.5 . . ?
C97 C99 H99B 109.5 . . ?
C97 C99 H99C 109.5 . . ?
H99A C99 H99B 109.5 . . ?
H99A C99 H99C 109.5 . . ?
H99B C99 H99C 109.5 . . ?
C96 C100 H100 107.8 . . ?
C96 C100 C101 116.0(5) . . ?
C96 C100 C102 108.1(4) . . ?
C101 C100 H100 107.8 . . ?
C101 C100 C102 109.2(4) . . ?
C102 C100 H100 107.8 . . ?
C100 C101 H10A 109.5 . . ?
C100 C101 H10B 109.5 . . ?
C100 C101 H10C 109.5 . . ?
H10A C101 H10B 109.5 . . ?
H10A C101 H10C 109.5 . . ?
H10B C101 H10C 109.5 . . ?
C100 C102 H10D 109.5 . . ?
C100 C102 H10E 109.5 . . ?
C100 C102 H10F 109.5 . . ?
C100 C102 K3 88.9(3) . . ?
H10D C102 H10E 109.5 . . ?
H10D C102 H10F 109.5 . . ?
H10E C102 H10F 109.5 . . ?
K3 C102 H10D 49.4 . . ?
K3 C102 H10E 75.5 . . ?
K3 C102 H10F 156.9 . . ?
C104 C103 C108 119.4(4) . . ?
C104 C103 N6 119.3(4) . . ?
N6 C103 C108 121.3(4) . . ?
C103 C104 C109 120.5(4) . . ?
C105 C104 C103 118.8(5) . . ?
C105 C104 C109 120.7(4) . . ?
C104 C105 H105 119.3 . . ?
C106 C105 C104 121.4(5) . . ?
C106 C105 H105 119.3 . . ?
C105 C106 H106 120.2 . . ?
C107 C106 C105 119.6(5) . . ?
C107 C106 H106 120.2 . . ?
C106 C107 H107 119.3 . . ?
C106 C107 C108 121.5(5) . . ?
C108 C107 H107 119.3 . . ?
C103 C108 C112 121.5(4) . . ?
C107 C108 C103 119.1(4) . . ?
C107 C108 C112 119.3(4) . . ?
C104 C109 H109 106.9 . . ?
C104 C109 C110 113.7(5) . . ?
C104 C109 C111 111.2(4) . . ?
C110 C109 H109 106.9 . . ?
C111 C109 H109 106.9 . . ?
C111 C109 C110 111.0(6) . . ?
C109 C110 H11D 109.5 . . ?
C109 C110 H11E 109.5 . . ?
C109 C110 H11F 109.5 . . ?
H11D C110 H11E 109.5 . . ?
H11D C110 H11F 109.5 . . ?
H11E C110 H11F 109.5 . . ?
C109 C111 H11G 109.5 . . ?
C109 C111 H11H 109.5 . . ?
C109 C111 H11I 109.5 . . ?
H11G C111 H11H 109.5 . . ?
H11G C111 H11I 109.5 . . ?
H11H C111 H11I 109.5 . . ?
C108 C112 H112 107.6 . . ?
C108 C112 C113 112.1(4) . . ?
C108 C112 C114 113.4(4) . . ?
C113 C112 H112 107.6 . . ?
C113 C112 C114 108.3(4) . . ?
C114 C112 H112 107.6 . . ?
C112 C113 H11J 109.5 . . ?
C112 C113 H11K 109.5 . . ?
C112 C113 H11L 109.5 . . ?
H11J C113 H11K 109.5 . . ?
H11J C113 H11L 109.5 . . ?
H11K C113 H11L 109.5 . . ?
C112 C114 H11M 109.5 . . ?
C112 C114 H11N 109.5 . . ?
C112 C114 H11O 109.5 . . ?
H11M C114 H11N 109.5 . . ?
H11M C114 H11O 109.5 . . ?
H11N C114 H11O 109.5 . . ?
H11P C115 H11Q 108.3 . . ?
C116 C115 H11P 109.9 . . ?
C116 C115 H11Q 109.9 . . ?
O1 C115 H11P 109.9 . . ?
O1 C115 H11Q 109.9 . . ?
O1 C115 C116 108.7(7) . . ?
C115 C116 H11R 111.3 . . ?
C115 C116 H11S 111.3 . . ?
C115 C116 C117 102.5(7) . . ?
H11R C116 H11S 109.2 . . ?
C117 C116 H11R 111.3 . . ?
C117 C116 H11S 111.3 . . ?
C116 C117 H11T 111.5 . . ?
C116 C117 H11U 111.5 . . ?
C116 C117 C118 101.3(7) . . ?
H11T C117 H11U 109.3 . . ?
C118 C117 H11T 111.5 . . ?
C118 C117 H11U 111.5 . . ?
C117 C118 H11V 110.6 . . ?
C117 C118 H11W 110.6 . . ?
H11V C118 H11W 108.8 . . ?
O1 C118 C117 105.6(7) . . ?
O1 C118 H11V 110.6 . . ?
O1 C118 H11W 110.6 . . ?
H11X C119 H11Y 108.1 . . ?
C120 C119 H11X 109.6 . . ?
C120 C119 H11Y 109.6 . . ?
C120 C119 K1 125.3(5) . . ?
K1 C119 H11X 67.7 . . ?
K1 C119 H11Y 123.4 . . ?
O2 C119 H11X 109.6 . . ?
O2 C119 H11Y 109.6 . . ?
O2 C119 C120 110.1(5) . . ?
O2 C119 K1 41.9(2) . . ?
C119 C120 H12D 111.3 . . ?
C119 C120 H12E 111.3 . . ?
C119 C120 C121 102.4(6) . . ?
H12D C120 H12E 109.2 . . ?
C121 C120 H12D 111.3 . . ?
C121 C120 H12E 111.3 . . ?
C120 C121 H12F 110.9 . . ?
C120 C121 H12G 110.9 . . ?
H12F C121 H12G 108.9 . . ?
C122 C121 C120 104.4(8) . . ?
C122 C121 H12F 110.9 . . ?
C122 C121 H12G 110.9 . . ?
C121 C122 H12H 110.7 . . ?
C121 C122 H12I 110.7 . . ?
H12H C122 H12I 108.8 . . ?
O2 C122 C121 105.4(8) . . ?
O2 C122 H12H 110.7 . . ?
O2 C122 H12I 110.7 . . ?
H12J C123 H12K 108.8 . . ?
C124 C123 H12J 110.7 . . ?
C124 C123 H12K 110.7 . . ?
O3 C123 H12J 110.7 . . ?
O3 C123 H12K 110.7 . . ?
O3 C123 C124 105.2(10) . . ?
C123 C124 H12L 110.9 . . ?
C123 C124 H12M 110.9 . . ?
H12L C124 H12M 108.9 . . ?
C125 C124 C123 104.4(10) . . ?
C125 C124 H12L 110.9 . . ?
C125 C124 H12M 110.9 . . ?
C124 C125 H12N 110.3 . . ?
C124 C125 H12O 110.3 . . ?
C124 C125 C126 107.0(9) . . ?
H12N C125 H12O 108.6 . . ?
C126 C125 H12N 110.3 . . ?
C126 C125 H12O 110.3 . . ?
C125 C126 H12P 110.8 . . ?
C125 C126 H12Q 110.8 . . ?
H12P C126 H12Q 108.8 . . ?
O3 C126 C125 104.9(10) . . ?
O3 C126 H12P 110.8 . . ?
O3 C126 H12Q 110.8 . . ?
H12R C127 H12S 108.7 . . ?
C128 C127 H12R 110.6 . . ?
C128 C127 H12S 110.6 . . ?
O4 C127 H12R 110.6 . . ?
O4 C127 H12S 110.6 . . ?
O4 C127 C128 105.7(5) . . ?
C127 C128 H12T 110.9 . . ?
C127 C128 H12U 110.9 . . ?
C127 C128 C129 104.2(4) . . ?
H12T C128 H12U 108.9 . . ?
C129 C128 H12T 110.9 . . ?
C129 C128 H12U 110.9 . . ?
C128 C129 H12V 111.3 . . ?
C128 C129 H12W 111.3 . . ?
H12V C129 H12W 109.2 . . ?
C130 C129 C128 102.2(4) . . ?
C130 C129 H12V 111.3 . . ?
C130 C129 H12W 111.3 . . ?
C129 C130 H13A 110.5 . . ?
C129 C130 H13B 110.5 . . ?
H13A C130 H13B 108.7 . . ?
O4 C130 C129 106.1(4) . . ?
O4 C130 H13A 110.5 . . ?
O4 C130 H13B 110.5 . . ?
H13C C131 H13D 108.6 . . ?
C132 C131 H13C 110.3 . . ?
C132 C131 H13D 110.3 . . ?
C132 C131 O5 107.0(8) . . ?
O5 C131 H13C 110.3 . . ?
O5 C131 H13D 110.3 . . ?
C131 C132 H13E 109.6 . . ?
C131 C132 H13F 109.6 . . ?
C131 C132 C133 110.4(7) . . ?
H13E C132 H13F 108.1 . . ?
C133 C132 H13E 109.6 . . ?
C133 C132 H13F 109.6 . . ?
C132 C133 H13G 111.0 . . ?
C132 C133 H13H 111.0 . . ?
C132 C133 C134 103.7(7) . . ?
H13G C133 H13H 109.0 . . ?
C134 C133 H13G 111.0 . . ?
C134 C133 H13H 111.0 . . ?
C133 C134 H13I 109.8 . . ?
C133 C134 H13J 109.8 . . ?
C133 C134 K3 145.8(7) . . ?
H13I C134 H13J 108.2 . . ?
K3 C134 H13I 102.5 . . ?
K3 C134 H13J 68.7 . . ?
O5 C134 C133 109.4(7) . . ?
O5 C134 H13I 109.8 . . ?
O5 C134 H13J 109.8 . . ?
O5 C134 K3 46.9(3) . . ?
H13K C135 H13L 108.6 . . ?
C136 C135 H13K 110.3 . . ?
C136 C135 H13L 110.3 . . ?
O6 C135 H13K 110.3 . . ?
O6 C135 H13L 110.3 . . ?
O6 C135 C136 106.9(6) . . ?
C135 C136 H13M 111.5 . . ?
C135 C136 H13N 111.5 . . ?
H13M C136 H13N 109.4 . . ?
C137 C136 C135 101.2(6) . . ?
C137 C136 H13M 111.5 . . ?
C137 C136 H13N 111.5 . . ?
C136 C137 H13O 110.7 . . ?
C136 C137 H13P 110.7 . . ?
H13O C137 H13P 108.8 . . ?
C138 C137 C136 105.2(6) . . ?
C138 C137 H13O 110.7 . . ?
C138 C137 H13P 110.7 . . ?
C137 C138 H13Q 109.6 . . ?
C137 C138 H13R 109.6 . . ?
C137 C138 K3 153.0(5) . . ?
H13Q C138 H13R 108.1 . . ?
K3 C138 H13Q 84.6 . . ?
K3 C138 H13R 86.2 . . ?
O6 C138 C137 110.3(6) . . ?
O6 C138 H13Q 109.6 . . ?
O6 C138 H13R 109.6 . . ?
O6 C138 K3 42.7(3) . . ?
C1 K1 C2 26.70(12) . . ?
C1 K1 C54 80.11(16) . . ?
C1 K1 C66 105.32(13) . . ?
C1 K1 C119 159.39(13) . . ?
C1 K1 Mg1 53.72(8) . . ?
C1 K1 N2 47.33(10) . . ?
C1 K1 N12 89.79(10) . . ?
C2 K1 C54 106.77(15) . . ?
C2 K1 C66 78.63(12) . . ?
C2 K1 C119 143.24(12) . . ?
C2 K1 Mg1 53.19(8) . . ?
C2 K1 N2 27.43(10) . . ?
C2 K1 N12 87.44(10) . . ?
C54 K1 C119 102.66(17) . . ?
C54 K1 Mg1 90.61(11) . . ?
C54 K1 N12 92.12(15) . . ?
C66 K1 C54 174.35(16) . . ?
C66 K1 C119 71.71(13) . . ?
C66 K1 Mg1 91.43(9) . . ?
C66 K1 N12 86.40(11) . . ?
Mg1 K1 C119 105.68(10) . . ?
Mg1 K1 N12 36.49(7) . . ?
N1 K1 C1 28.50(11) . . ?
N1 K1 C2 48.10(11) . . ?
N1 K1 C54 64.60(14) . . ?
N1 K1 C66 119.60(11) . . ?
N1 K1 C119 134.89(13) . . ?
N1 K1 Mg1 37.35(7) . . ?
N1 K1 N2 54.22(9) . . ?
N1 K1 N12 67.85(9) . . ?
N2 K1 C54 118.74(13) . . ?
N2 K1 C66 65.38(11) . . ?
N2 K1 C119 117.01(11) . . ?
N2 K1 Mg1 36.66(7) . . ?
N2 K1 N12 63.80(9) . . ?
N12 K1 C119 69.79(12) . . ?
O1 K1 C1 96.55(13) . . ?
O1 K1 C2 100.32(13) . . ?
O1 K1 C54 84.42(17) . . ?
O1 K1 C66 96.37(14) . . ?
O1 K1 C119 104.03(14) . . ?
O1 K1 Mg1 150.25(11) . . ?
O1 K1 N1 116.51(13) . . ?
O1 K1 N2 124.04(12) . . ?
O1 K1 N12 172.13(13) . . ?
O2 K1 C1 169.72(14) . . ?
O2 K1 C2 161.95(13) . . ?
O2 K1 C54 90.44(17) . . ?
O2 K1 C66 84.03(13) . . ?
O2 K1 C119 20.63(13) . . ?
O2 K1 Mg1 122.98(10) . . ?
O2 K1 N1 142.29(13) . . ?
O2 K1 N2 137.45(11) . . ?
O2 K1 N12 86.50(12) . . ?
O2 K1 O1 86.46(14) . . ?
C5 K2 C77 77.25(15) . . ?
C5 K2 C90 105.66(15) . . ?
C5 K2 Mg2 53.74(8) . . ?
C5 K2 N3 27.80(10) . . ?
C5 K2 N8 90.70(11) . . ?
C6 K2 C5 26.64(13) . . ?
C6 K2 C77 103.83(16) . . ?
C6 K2 C90 79.03(15) . . ?
C6 K2 Mg2 54.14(8) . . ?
C6 K2 N3 47.88(11) . . ?
C6 K2 N8 91.73(11) . . ?
C77 K2 C90 174.08(16) . . ?
Mg2 K2 C77 92.45(12) . . ?
Mg2 K2 C90 93.41(11) . . ?
N3 K2 C77 64.41(14) . . ?
N3 K2 C90 120.46(14) . . ?
N3 K2 Mg2 37.50(7) . . ?
N3 K2 N8 67.53(11) . . ?
N4 K2 C5 48.43(11) . . ?
N4 K2 C6 28.62(11) . . ?
N4 K2 C77 119.76(14) . . ?
N4 K2 C90 65.09(13) . . ?
N4 K2 Mg2 37.99(7) . . ?
N4 K2 N3 55.39(10) . . ?
N4 K2 N8 68.91(11) . . ?
N8 K2 C77 91.33(16) . . ?
N8 K2 C90 93.77(14) . . ?
N8 K2 Mg2 38.49(8) . . ?
O3 K2 C5 163.6(2) . . ?
O3 K2 C6 164.6(2) . . ?
O3 K2 C77 89.4(2) . . ?
O3 K2 C90 88.5(2) . . ?
O3 K2 Mg2 118.52(15) . . ?
O3 K2 N3 136.68(18) . . ?
O3 K2 N4 136.70(18) . . ?
O3 K2 N8 80.04(16) . . ?
O4 K2 C5 98.63(12) . . ?
O4 K2 C6 94.65(12) . . ?
O4 K2 C77 94.99(16) . . ?
O4 K2 C90 79.53(14) . . ?
O4 K2 Mg2 148.79(10) . . ?
O4 K2 N3 122.63(11) . . ?
O4 K2 N4 114.37(12) . . ?
O4 K2 N8 169.69(13) . . ?
O4 K2 O3 91.86(17) . . ?
C9 K3 C10 26.67(12) . . ?
C9 K3 C102 78.03(14) . . ?
C9 K3 C134 173.79(19) . . ?
C9 K3 C138 113.4(2) . . ?
C9 K3 Mg3 54.58(8) . . ?
C9 K3 N6 47.95(11) . . ?
C9 K3 N10 93.59(11) . . ?
C10 K3 C102 104.69(14) . . ?
C10 K3 C134 154.93(17) . . ?
C10 K3 C138 115.83(16) . . ?
C10 K3 Mg3 54.29(8) . . ?
C10 K3 N6 27.95(10) . . ?
C10 K3 N10 90.97(11) . . ?
C102 K3 C134 99.52(18) . . ?
C102 K3 C138 86.13(18) . . ?
C134 K3 C138 71.9(3) . . ?
Mg3 K3 C102 90.01(9) . . ?
Mg3 K3 C134 120.07(18) . . ?
Mg3 K3 C138 167.98(19) . . ?
N5 K3 C9 28.22(11) . . ?
N5 K3 C10 48.02(11) . . ?
N5 K3 C102 63.12(12) . . ?
N5 K3 C134 145.70(17) . . ?
N5 K3 C138 131.0(2) . . ?
N5 K3 Mg3 38.14(7) . . ?
N5 K3 N6 55.00(10) . . ?
N5 K3 N10 71.83(10) . . ?
N6 K3 C102 118.09(12) . . ?
N6 K3 C134 130.66(18) . . ?
N6 K3 C138 136.63(14) . . ?
N6 K3 Mg3 37.81(7) . . ?
N6 K3 N10 66.64(10) . . ?
N10 K3 C102 94.02(13) . . ?
N10 K3 C134 80.84(19) . . ?
N10 K3 C138 152.30(18) . . ?
N10 K3 Mg3 39.34(8) . . ?
O5 K3 C9 155.50(14) . . ?
O5 K3 C10 175.81(13) . . ?
O5 K3 C102 77.63(15) . . ?
O5 K3 C134 22.09(17) . . ?
O5 K3 C138 67.58(18) . . ?
O5 K3 Mg3 122.64(11) . . ?
O5 K3 N5 132.06(13) . . ?
O5 K3 N6 147.86(12) . . ?
O5 K3 N10 85.36(12) . . ?
O6 K3 C9 103.14(16) . . ?
O6 K3 C10 98.16(14) . . ?
O6 K3 C102 102.00(16) . . ?
O6 K3 C134 82.9(2) . . ?
O6 K3 C138 21.00(16) . . ?
O6 K3 Mg3 152.22(12) . . ?
O6 K3 N5 127.92(16) . . ?
O6 K3 N6 115.92(13) . . ?
O6 K3 N10 158.82(17) . . ?
O6 K3 O5 84.66(15) . . ?
C1 Mg1 K1 54.97(9) . . ?
C2 Mg1 C1 27.44(13) . . ?
C2 Mg1 K1 56.15(9) . . ?
N1 Mg1 C1 28.14(14) . . ?
N1 Mg1 C2 55.42(13) . . ?
N1 Mg1 K1 58.99(10) . . ?
N1 Mg1 N12 115.95(17) . . ?
N2 Mg1 C1 55.67(13) . . ?
N2 Mg1 C2 28.29(13) . . ?
N2 Mg1 K1 63.72(10) . . ?
N2 Mg1 N1 83.37(14) . . ?
N2 Mg1 N7 138.74(17) . . ?
N2 Mg1 N12 110.85(15) . . ?
N7 Mg1 C1 121.95(14) . . ?
N7 Mg1 C2 135.01(14) . . ?
N7 Mg1 K1 154.74(13) . . ?
N7 Mg1 N1 105.87(15) . . ?
N7 Mg1 N12 101.04(16) . . ?
N12 Mg1 C1 126.49(15) . . ?
N12 Mg1 C2 123.92(14) . . ?
N12 Mg1 K1 72.38(12) . . ?
C5 Mg2 K2 57.63(8) . . ?
C6 Mg2 C5 27.68(13) . . ?
C6 Mg2 K2 56.39(9) . . ?
N3 Mg2 C5 28.69(13) . . ?
N3 Mg2 C6 56.25(14) . . ?
N3 Mg2 K2 63.92(11) . . ?
N3 Mg2 N4 84.32(15) . . ?
N3 Mg2 N8 109.71(18) . . ?
N3 Mg2 N9 139.22(18) . . ?
N4 Mg2 C5 56.15(14) . . ?
N4 Mg2 C6 28.62(14) . . ?
N4 Mg2 K2 60.27(11) . . ?
N4 Mg2 N8 109.24(17) . . ?
N4 Mg2 N9 108.06(17) . . ?
N8 Mg2 C5 120.77(16) . . ?
N8 Mg2 C6 120.70(16) . . ?
N8 Mg2 K2 65.91(13) . . ?
N9 Mg2 C5 136.45(16) . . ?
N9 Mg2 C6 124.31(16) . . ?
N9 Mg2 K2 155.79(14) . . ?
N9 Mg2 N8 102.60(19) . . ?
C9 Mg3 K3 56.90(9) . . ?
C10 Mg3 C9 27.57(12) . . ?
C10 Mg3 K3 57.46(8) . . ?
N5 Mg3 C9 28.18(13) . . ?
N5 Mg3 C10 55.66(13) . . ?
N5 Mg3 K3 61.95(11) . . ?
N5 Mg3 N10 113.48(16) . . ?
N6 Mg3 C9 55.95(13) . . ?
N6 Mg3 C10 28.45(13) . . ?
N6 Mg3 K3 63.77(9) . . ?
N6 Mg3 N5 83.80(14) . . ?
N6 Mg3 N10 104.74(15) . . ?
N10 Mg3 C9 120.66(14) . . ?
N10 Mg3 C10 117.25(14) . . ?
N10 Mg3 K3 64.30(12) . . ?
N11 Mg3 C9 126.93(14) . . ?
N11 Mg3 C10 136.71(14) . . ?
N11 Mg3 K3 160.13(13) . . ?
N11 Mg3 N5 111.55(16) . . ?
N11 Mg3 N6 135.90(16) . . ?
N11 Mg3 N10 105.80(16) . . ?
C1 N1 K1 76.0(2) . . ?
C1 N1 Mg1 109.2(3) . . ?
C43 N1 C1 120.8(3) . . ?
C43 N1 K1 137.6(3) . . ?
C43 N1 Mg1 119.5(3) . . ?
Mg1 N1 K1 83.66(12) . . ?
C2 N2 K1 72.2(2) . . ?
C2 N2 Mg1 109.2(3) . . ?
C55 N2 C2 116.6(3) . . ?
C55 N2 K1 134.3(2) . . ?
C55 N2 Mg1 129.0(3) . . ?
Mg1 N2 K1 79.62(11) . . ?
C5 N3 K2 74.9(2) . . ?
C5 N3 Mg2 108.4(3) . . ?
C67 N3 C5 118.2(3) . . ?
C67 N3 K2 134.5(3) . . ?
C67 N3 Mg2 127.5(3) . . ?
Mg2 N3 K2 78.58(11) . . ?
C6 N4 K2 77.2(2) . . ?
C6 N4 Mg2 108.4(3) . . ?
C79 N4 C6 119.5(4) . . ?
C79 N4 K2 136.7(3) . . ?
C79 N4 Mg2 122.3(3) . . ?
Mg2 N4 K2 81.74(13) . . ?
C9 N5 K3 76.4(2) . . ?
C9 N5 Mg3 109.3(3) . . ?
C91 N5 C9 120.8(4) . . ?
C91 N5 K3 137.7(3) . . ?
C91 N5 Mg3 121.3(3) . . ?
Mg3 N5 K3 79.91(12) . . ?
C10 N6 K3 75.0(2) . . ?
C10 N6 Mg3 108.9(3) . . ?
C103 N6 C10 116.7(3) . . ?
C103 N6 K3 138.7(2) . . ?
C103 N6 Mg3 126.3(2) . . ?
Mg3 N6 K3 78.42(10) . . ?
C17 N7 Mg1 140.4(3) . . ?
C17 N7 H7 109.8 . . ?
Mg1 N7 H7 109.8 . . ?
C22 N8 K2 126.5(4) . . ?
C22 N8 Mg2 156.8(4) . . ?
Mg2 N8 K2 75.60(12) . . ?
C27 N9 Mg2 140.2(4) . . ?
C27 N9 H9 109.9 . . ?
Mg2 N9 H9 109.9 . . ?
C32 N10 K3 126.0(3) . . ?
C32 N10 Mg3 157.6(4) . . ?
Mg3 N10 K3 76.36(12) . . ?
C37 N11 Mg3 139.9(3) . . ?
C37 N11 H11 110.0 . . ?
Mg3 N11 H11 110.0 . . ?
C42 N12 K1 131.7(3) . . ?
C42 N12 Mg1 155.4(4) . . ?
Mg1 N12 K1 71.13(11) . . ?
C115 O1 C118 108.1(5) . . ?
C115 O1 K1 124.7(4) . . ?
C118 O1 K1 126.1(4) . . ?
C119 O2 C122 106.0(5) . . ?
C119 O2 K1 117.5(3) . . ?
C122 O2 K1 125.1(5) . . ?
C123 O3 C126 110.2(7) . . ?
C123 O3 K2 121.6(6) . . ?
C126 O3 K2 126.0(7) . . ?
C127 O4 C130 110.2(4) . . ?
C127 O4 K2 122.6(3) . . ?
C130 O4 K2 124.7(3) . . ?
C131 O5 K3 139.2(5) . . ?
C134 O5 C131 107.3(6) . . ?
C134 O5 K3 111.0(4) . . ?
C135 O6 K3 136.1(4) . . ?
C138 O6 C135 107.6(5) . . ?
C138 O6 K3 116.3(4) . . ?
C15 C14 H14A 103.7 . . ?
C15 C14 H14B 103.7 . . ?
H14A C14 H14B 105.3 . . ?
C13 C14 C15 134.2(7) . . ?
C13 C14 H14A 103.7 . . ?
C13 C14 H14B 103.7 . . ?
C14 C13 H13S 109.5 . . ?
C14 C13 H13T 109.5 . . ?
C14 C13 H13U 109.5 . . ?
H13S C13 H13T 109.5 . . ?
H13S C13 H13U 109.5 . . ?
H13T C13 H13U 109.5 . . ?

loop_
_geom_bond_atom_site_label_1
_geom_bond_atom_site_label_2
_geom_bond_distance
_geom_bond_site_symmetry_2
_geom_bond_publ_flag
C1 C2 1.346(6) . ?
C1 C3 1.512(5) . ?
C1 K1 2.886(4) . ?
C1 Mg1 2.842(4) . ?
C1 N1 1.419(5) . ?
C2 C4 1.510(6) . ?
C2 K1 2.939(4) . ?
C2 Mg1 2.833(4) . ?
C2 N2 1.422(5) . ?
C3 H3A 0.9800 . ?
C3 H3B 0.9800 . ?
C3 H3C 0.9800 . ?
C4 H4A 0.9800 . ?
C4 H4B 0.9800 . ?
C4 H4C 0.9800 . ?
C5 C6 1.353(7) . ?
C5 C7 1.510(6) . ?
C5 K2 2.963(4) . ?
C5 Mg2 2.829(4) . ?
C5 N3 1.431(5) . ?
C6 C8 1.504(6) . ?
C6 K2 2.906(4) . ?
C6 Mg2 2.828(4) . ?
C6 N4 1.427(5) . ?
C7 H7A 0.9800 . ?
C7 H7B 0.9800 . ?
C7 H7C 0.9800 . ?
C8 H8A 0.9800 . ?
C8 H8B 0.9800 . ?
C8 H8C 0.9800 . ?
C9 C10 1.351(6) . ?
C9 C11 1.506(6) . ?
C9 K3 2.916(4) . ?
C9 Mg3 2.836(4) . ?
C9 N5 1.419(5) . ?
C10 C12 1.509(6) . ?
C10 K3 2.940(4) . ?
C10 Mg3 2.832(4) . ?
C10 N6 1.426(5) . ?
C11 H11A 0.9800 . ?
C11 H11B 0.9800 . ?
C11 H11C 0.9800 . ?
C12 H12A 0.9800 . ?
C12 H12B 0.9800 . ?
C12 H12C 0.9800 . ?
C15 H15A 0.9900 . ?
C15 H15B 0.9900 . ?
C15 C16 1.356(10) . ?
C15 C14 1.437(9) . ?
C16 H16A 0.9900 . ?
C16 H16B 0.9900 . ?
C16 C17 1.521(8) . ?
C17 C21 1.402(7) . ?
C17 N7 1.314(6) . ?
C18 H18A 0.9800 . ?
C18 H18B 0.9800 . ?
C18 H18C 0.9800 . ?
C18 C19 1.464(12) . ?
C19 H19A 0.9900 . ?
C19 H19B 0.9900 . ?
C19 C20 1.604(11) . ?
C20 H20A 0.9900 . ?
C20 H20B 0.9900 . ?
C20 C21 1.492(8) . ?
C21 C22 1.387(6) . ?
C22 N8 1.160(6) . ?
C23 H23A 0.9800 . ?
C23 H23B 0.9800 . ?
C23 H23C 0.9800 . ?
C23 C24 1.470(11) . ?
C24 H24A 0.9900 . ?
C24 H24B 0.9900 . ?
C24 C25 1.635(10) . ?
C25 H25A 0.9900 . ?
C25 H25B 0.9900 . ?
C25 C26 1.483(10) . ?
C26 H26A 0.9900 . ?
C26 H26B 0.9900 . ?
C26 C27 1.489(9) . ?
C27 C31 1.420(7) . ?
C27 N9 1.325(6) . ?
C28 H28A 0.9800 . ?
C28 H28B 0.9800 . ?
C28 H28C 0.9800 . ?
C28 C29 1.522(9) . ?
C29 H29A 0.9900 . ?
C29 H29B 0.9900 . ?
C29 C30 1.533(8) . ?
C30 H30A 0.9900 . ?
C30 H30B 0.9900 . ?
C30 C31 1.511(7) . ?
C31 C32 1.383(7) . ?
C32 N10 1.165(6) . ?
C33 H33A 0.9800 . ?
C33 H33B 0.9800 . ?
C33 H33C 0.9800 . ?
C33 C34 1.531(10) . ?
C34 H34A 0.9900 . ?
C34 H34B 0.9900 . ?
C34 C35 1.508(8) . ?
C35 H35A 0.9900 . ?
C35 H35B 0.9900 . ?
C35 C36 1.572(9) . ?
C36 H36A 0.9900 . ?
C36 H36B 0.9900 . ?
C36 C37 1.499(6) . ?
C37 C41 1.403(6) . ?
C37 N11 1.330(5) . ?
C38 H38A 0.9800 . ?
C38 H38B 0.9800 . ?
C38 H38C 0.9800 . ?
C38 C39 1.501(7) . ?
C39 H39A 0.9900 . ?
C39 H39B 0.9900 . ?
C39 C40 1.529(7) . ?
C40 H40A 0.9900 . ?
C40 H40B 0.9900 . ?
C40 C41 1.522(6) . ?
C41 C42 1.382(6) . ?
C42 N12 1.171(6) . ?
C43 C44 1.419(7) . ?
C43 C48 1.427(7) . ?
C43 N1 1.400(6) . ?
C44 C45 1.388(8) . ?
C44 C49 1.524(8) . ?
C45 H45 0.9500 . ?
C45 C46 1.372(10) . ?
C46 H46 0.9500 . ?
C46 C47 1.375(9) . ?
C47 H47 0.9500 . ?
C47 C48 1.386(8) . ?
C48 C52 1.521(8) . ?
C49 H49 1.0000 . ?
C49 C50 1.530(7) . ?
C49 C51 1.510(8) . ?
C50 H50A 0.9800 . ?
C50 H50B 0.9800 . ?
C50 H50C 0.9800 . ?
C51 H51A 0.9800 . ?
C51 H51B 0.9800 . ?
C51 H51C 0.9800 . ?
C52 H52 1.0000 . ?
C52 C53 1.517(9) . ?
C52 C54 1.542(9) . ?
C53 H53A 0.9800 . ?
C53 H53B 0.9800 . ?
C53 H53C 0.9800 . ?
C54 H54A 0.9800 . ?
C54 H54B 0.9800 . ?
C54 H54C 0.9800 . ?
C54 K1 3.304(7) . ?
C55 C56 1.416(6) . ?
C55 C60 1.413(6) . ?
C55 N2 1.406(5) . ?
C56 C57 1.409(7) . ?
C56 C61 1.513(7) . ?
C57 H57 0.9500 . ?
C57 C58 1.365(8) . ?
C58 H58 0.9500 . ?
C58 C59 1.384(7) . ?
C59 H59 0.9500 . ?
C59 C60 1.391(6) . ?
C60 C64 1.513(6) . ?
C61 H61 1.0000 . ?
C61 C62 1.548(12) . ?
C61 C63 1.435(10) . ?
C62 H62A 0.9800 . ?
C62 H62B 0.9800 . ?
C62 H62C 0.9800 . ?
C63 H63A 0.9800 . ?
C63 H63B 0.9800 . ?
C63 H63C 0.9800 . ?
C64 H64 1.0000 . ?
C64 C65 1.510(6) . ?
C64 C66 1.543(6) . ?
C65 H65A 0.9800 . ?
C65 H65B 0.9800 . ?
C65 H65C 0.9800 . ?
C66 H66A 0.9800 . ?
C66 H66B 0.9800 . ?
C66 H66C 0.9800 . ?
C66 K1 3.266(5) . ?
C67 C68 1.413(7) . ?
C67 C72 1.412(7) . ?
C67 N3 1.404(6) . ?
C68 C69 1.390(8) . ?
C68 C73 1.515(8) . ?
C69 H69 0.9500 . ?
C69 C70 1.377(10) . ?
C70 H70 0.9500 . ?
C70 C71 1.365(10) . ?
C71 H71 0.9500 . ?
C71 C72 1.400(8) . ?
C72 C76 1.512(8) . ?
C73 H73 1.0000 . ?
C73 C74 1.519(8) . ?
C73 C75 1.544(8) . ?
C74 H74A 0.9800 . ?
C74 H74B 0.9800 . ?
C74 H74C 0.9800 . ?
C75 H75A 0.9800 . ?
C75 H75B 0.9800 . ?
C75 H75C 0.9800 . ?
C76 H76 1.0000 . ?
C76 C77 1.530(9) . ?
C76 C78 1.539(9) . ?
C77 H77A 0.9800 . ?
C77 H77B 0.9800 . ?
C77 H77C 0.9800 . ?
C77 K2 3.311(9) . ?
C78 H78A 0.9800 . ?
C78 H78B 0.9800 . ?
C78 H78C 0.9800 . ?
C79 C80 1.415(8) . ?
C79 C84 1.417(8) . ?
C79 N4 1.407(6) . ?
C80 C81 1.387(9) . ?
C80 C85 1.523(9) . ?
C81 H81 0.9500 . ?
C81 C82 1.360(12) . ?
C82 H82 0.9500 . ?
C82 C83 1.327(13) . ?
C83 H83 0.9500 . ?
C83 C84 1.396(9) . ?
C84 C88 1.510(10) . ?
C85 H85 1.0000 . ?
C85 C86 1.541(8) . ?
C85 C87 1.531(8) . ?
C86 H86A 0.9800 . ?
C86 H86B 0.9800 . ?
C86 H86C 0.9800 . ?
C87 H87A 0.9800 . ?
C87 H87B 0.9800 . ?
C87 H87C 0.9800 . ?
C88 H88 1.0000 . ?
C88 C89 1.517(8) . ?
C88 C90 1.530(8) . ?
C89 H89A 0.9800 . ?
C89 H89B 0.9800 . ?
C89 H89C 0.9800 . ?
C90 H90A 0.9800 . ?
C90 H90B 0.9800 . ?
C90 H90C 0.9800 . ?
C90 K2 3.363(7) . ?
C91 C92 1.414(7) . ?
C91 C96 1.442(7) . ?
C91 N5 1.402(6) . ?
C92 C93 1.395(8) . ?
C92 C97 1.501(8) . ?
C93 H93 0.9500 . ?
C93 C94 1.409(9) . ?
C94 H94 0.9500 . ?
C94 C95 1.373(9) . ?
C95 H95 0.9500 . ?
C95 C96 1.379(7) . ?
C96 C100 1.496(8) . ?
C97 H97 1.0000 . ?
C97 C98 1.524(8) . ?
C97 C99 1.563(8) . ?
C98 H98A 0.9800 . ?
C98 H98B 0.9800 . ?
C98 H98C 0.9800 . ?
C99 H99A 0.9800 . ?
C99 H99B 0.9800 . ?
C99 H99C 0.9800 . ?
C100 H100 1.0000 . ?
C100 C101 1.528(7) . ?
C100 C102 1.551(7) . ?
C101 H10A 0.9800 . ?
C101 H10B 0.9800 . ?
C101 H10C 0.9800 . ?
C102 H10D 0.9800 . ?
C102 H10E 0.9800 . ?
C102 H10F 0.9800 . ?
C102 K3 3.301(6) . ?
C103 C104 1.406(6) . ?
C103 C108 1.420(6) . ?
C103 N6 1.416(5) . ?
C104 C105 1.398(7) . ?
C104 C109 1.503(7) . ?
C105 H105 0.9500 . ?
C105 C106 1.388(9) . ?
C106 H106 0.9500 . ?
C106 C107 1.364(9) . ?
C107 H107 0.9500 . ?
C107 C108 1.394(7) . ?
C108 C112 1.507(7) . ?
C109 H109 1.0000 . ?
C109 C110 1.518(8) . ?
C109 C111 1.509(9) . ?
C110 H11D 0.9800 . ?
C110 H11E 0.9800 . ?
C110 H11F 0.9800 . ?
C111 H11G 0.9800 . ?
C111 H11H 0.9800 . ?
C111 H11I 0.9800 . ?
C112 H112 1.0000 . ?
C112 C113 1.515(7) . ?
C112 C114 1.529(7) . ?
C113 H11J 0.9800 . ?
C113 H11K 0.9800 . ?
C113 H11L 0.9800 . ?
C114 H11M 0.9800 . ?
C114 H11N 0.9800 . ?
C114 H11O 0.9800 . ?
C115 H11P 0.9900 . ?
C115 H11Q 0.9900 . ?
C115 C116 1.462(13) . ?
C115 O1 1.395(9) . ?
C116 H11R 0.9900 . ?
C116 H11S 0.9900 . ?
C116 C117 1.474(14) . ?
C117 H11T 0.9900 . ?
C117 H11U 0.9900 . ?
C117 C118 1.519(11) . ?
C118 H11V 0.9900 . ?
C118 H11W 0.9900 . ?
C118 O1 1.416(9) . ?
C119 H11X 0.9900 . ?
C119 H11Y 0.9900 . ?
C119 C120 1.491(9) . ?
C119 K1 3.516(6) . ?
C119 O2 1.396(7) . ?
C120 H12D 0.9900 . ?
C120 H12E 0.9900 . ?
C120 C121 1.538(12) . ?
C121 H12F 0.9900 . ?
C121 H12G 0.9900 . ?
C121 C122 1.474(15) . ?
C122 H12H 0.9900 . ?
C122 H12I 0.9900 . ?
C122 O2 1.435(9) . ?
C123 H12J 0.9900 . ?
C123 H12K 0.9900 . ?
C123 C124 1.475(13) . ?
C123 O3 1.400(14) . ?
C124 H12L 0.9900 . ?
C124 H12M 0.9900 . ?
C124 C125 1.458(17) . ?
C125 H12N 0.9900 . ?
C125 H12O 0.9900 . ?
C125 C126 1.487(14) . ?
C126 H12P 0.9900 . ?
C126 H12Q 0.9900 . ?
C126 O3 1.426(14) . ?
C127 H12R 0.9900 . ?
C127 H12S 0.9900 . ?
C127 C128 1.512(8) . ?
C127 O4 1.438(7) . ?
C128 H12T 0.9900 . ?
C128 H12U 0.9900 . ?
C128 C129 1.524(9) . ?
C129 H12V 0.9900 . ?
C129 H12W 0.9900 . ?
C129 C130 1.509(8) . ?
C130 H13A 0.9900 . ?
C130 H13B 0.9900 . ?
C130 O4 1.456(7) . ?
C131 H13C 0.9900 . ?
C131 H13D 0.9900 . ?
C131 C132 1.412(13) . ?
C131 O5 1.444(9) . ?
C132 H13E 0.9900 . ?
C132 H13F 0.9900 . ?
C132 C133 1.429(15) . ?
C133 H13G 0.9900 . ?
C133 H13H 0.9900 . ?
C133 C134 1.469(11) . ?
C134 H13I 0.9900 . ?
C134 H13J 0.9900 . ?
C134 K3 3.442(9) . ?
C134 O5 1.387(9) . ?
C135 H13K 0.9900 . ?
C135 H13L 0.9900 . ?
C135 C136 1.498(10) . ?
C135 O6 1.412(8) . ?
C136 H13M 0.9900 . ?
C136 H13N 0.9900 . ?
C136 C137 1.488(10) . ?
C137 H13O 0.9900 . ?
C137 H13P 0.9900 . ?
C137 C138 1.418(10) . ?
C138 H13Q 0.9900 . ?
C138 H13R 0.9900 . ?
C138 K3 3.473(8) . ?
C138 O6 1.388(8) . ?
K1 Mg1 3.3392(17) . ?
K1 N1 2.880(4) . ?
K1 N2 3.044(4) . ?
K1 N12 3.363(4) . ?
K1 O1 2.718(4) . ?
K1 O2 2.647(4) . ?
K2 Mg2 3.2671(18) . ?
K2 N3 2.994(4) . ?
K2 N4 2.867(4) . ?
K2 N8 3.079(4) . ?
K2 O3 2.680(5) . ?
K2 O4 2.666(4) . ?
K3 Mg3 3.2388(17) . ?
K3 N5 2.903(4) . ?
K3 N6 2.966(3) . ?
K3 N10 3.003(4) . ?
K3 O5 2.691(4) . ?
K3 O6 2.628(4) . ?
Mg1 N1 2.038(3) . ?
Mg1 N2 2.027(4) . ?
Mg1 N7 2.034(4) . ?
Mg1 N12 2.098(4) . ?
Mg2 N3 2.029(4) . ?
Mg2 N4 2.032(4) . ?
Mg2 N8 2.099(4) . ?
Mg2 N9 2.032(4) . ?
Mg3 N5 2.032(4) . ?
Mg3 N6 2.027(3) . ?
Mg3 N10 2.112(4) . ?
Mg3 N11 2.024(4) . ?
N7 H7 0.8800 . ?
N9 H9 0.8800 . ?
N11 H11 0.8800 . ?
C14 H14A 0.9900 . ?
C14 H14B 0.9900 . ?
C14 C13 1.341(10) . ?
C13 H13S 0.9800 . ?
C13 H13T 0.9800 . ?
C13 H13U 0.9800 . ?

loop_
_geom_torsion_atom_site_label_1
_geom_torsion_atom_site_label_2
_geom_torsion_atom_site_label_3
_geom_torsion_atom_site_label_4
_geom_torsion
_geom_torsion_site_symmetry_1
_geom_torsion_site_symmetry_2
_geom_torsion_site_symmetry_3
_geom_torsion_site_symmetry_4
_geom_torsion_publ_flag
C1 C2 N2 C55 -162.6(4) . . . . ?
C1 C2 N2 K1 66.2(3) . . . . ?
C1 C2 N2 Mg1 -5.6(5) . . . . ?
C2 C1 N1 C43 153.9(4) . . . . ?
C2 C1 N1 K1 -68.6(4) . . . . ?
C2 C1 N1 Mg1 9.4(5) . . . . ?
C3 C1 C2 C4 -0.3(7) . . . . ?
C3 C1 C2 K1 -102.2(4) . . . . ?
C3 C1 C2 Mg1 -175.5(4) . . . . ?
C3 C1 C2 N2 -171.6(4) . . . . ?
C3 C1 N1 C43 -36.5(5) . . . . ?
C3 C1 N1 K1 101.0(4) . . . . ?
C3 C1 N1 Mg1 179.0(3) . . . . ?
C4 C2 N2 C55 25.8(5) . . . . ?
C4 C2 N2 K1 -105.4(4) . . . . ?
C4 C2 N2 Mg1 -177.2(3) . . . . ?
C5 C6 N4 C79 155.6(4) . . . . ?
C5 C6 N4 K2 -67.6(4) . . . . ?
C5 C6 N4 Mg2 9.0(5) . . . . ?
C6 C5 N3 C67 -163.2(4) . . . . ?
C6 C5 N3 K2 64.0(3) . . . . ?
C6 C5 N3 Mg2 -8.2(5) . . . . ?
C7 C5 C6 C8 0.8(7) . . . . ?
C7 C5 C6 K2 106.0(4) . . . . ?
C7 C5 C6 Mg2 177.4(4) . . . . ?
C7 C5 C6 N4 171.0(4) . . . . ?
C7 C5 N3 C67 24.8(5) . . . . ?
C7 C5 N3 K2 -108.0(3) . . . . ?
C7 C5 N3 Mg2 179.8(3) . . . . ?
C8 C6 N4 C79 -33.8(6) . . . . ?
C8 C6 N4 K2 103.0(4) . . . . ?
C8 C6 N4 Mg2 179.7(3) . . . . ?
C9 C10 N6 C103 157.2(4) . . . . ?
C9 C10 N6 K3 -65.4(3) . . . . ?
C9 C10 N6 Mg3 6.4(4) . . . . ?
C10 C9 N5 C91 -155.1(4) . . . . ?
C10 C9 N5 K3 67.0(3) . . . . ?
C10 C9 N5 Mg3 -7.0(4) . . . . ?
C11 C9 C10 C12 -4.6(6) . . . . ?
C11 C9 C10 K3 103.0(4) . . . . ?
C11 C9 C10 Mg3 173.6(4) . . . . ?
C11 C9 C10 N6 169.2(4) . . . . ?
C11 C9 N5 C91 35.7(6) . . . . ?
C11 C9 N5 K3 -102.2(4) . . . . ?
C11 C9 N5 Mg3 -176.2(3) . . . . ?
C12 C10 N6 C103 -28.7(5) . . . . ?
C12 C10 N6 K3 108.7(3) . . . . ?
C12 C10 N6 Mg3 -179.5(3) . . . . ?
C15 C16 C17 C21 164.5(8) . . . . ?
C15 C16 C17 N7 -21.2(11) . . . . ?
C16 C15 C14 C13 -159.1(17) . . . . ?
C16 C17 C21 C20 178.5(6) . . . . ?
C16 C17 C21 C22 -7.8(8) . . . . ?
C16 C17 N7 Mg1 21.7(9) . . . . ?
C18 C19 C20 C21 173.5(6) . . . . ?
C19 C20 C21 C17 76.8(7) . . . . ?
C19 C20 C21 C22 -97.1(6) . . . . ?
C21 C17 N7 Mg1 -164.4(4) . . . . ?
C23 C24 C25 C26 60.0(9) . . . . ?
C24 C25 C26 C27 -174.1(6) . . . . ?
C25 C26 C27 C31 149.4(6) . . . . ?
C25 C26 C27 N9 -32.5(9) . . . . ?
C26 C27 C31 C30 -177.2(5) . . . . ?
C26 C27 C31 C32 -2.8(7) . . . . ?
C26 C27 N9 Mg2 26.6(8) . . . . ?
C28 C29 C30 C31 -175.1(5) . . . . ?
C29 C30 C31 C27 73.7(6) . . . . ?
C29 C30 C31 C32 -100.7(5) . . . . ?
C31 C27 N9 Mg2 -155.3(4) . . . . ?
C33 C34 C35 C36 174.9(6) . . . . ?
C34 C35 C36 C37 174.1(5) . . . . ?
C35 C36 C37 C41 104.4(5) . . . . ?
C35 C36 C37 N11 -73.8(5) . . . . ?
C36 C37 C41 C40 -175.4(4) . . . . ?
C36 C37 C41 C42 -1.1(7) . . . . ?
C36 C37 N11 Mg3 -1.4(7) . . . . ?
C38 C39 C40 C41 177.2(4) . . . . ?
C39 C40 C41 C37 -76.4(5) . . . . ?
C39 C40 C41 C42 109.1(5) . . . . ?
C41 C37 N11 Mg3 -179.5(4) . . . . ?
C43 C44 C45 C46 2.2(9) . . . . ?
C43 C44 C49 C50 126.9(5) . . . . ?
C43 C44 C49 C51 -110.1(5) . . . . ?
C43 C48 C52 C53 159.1(6) . . . . ?
C43 C48 C52 C54 -77.8(6) . . . . ?
C44 C43 C48 C47 -1.4(7) . . . . ?
C44 C43 C48 C52 174.5(4) . . . . ?
C44 C43 N1 C1 -49.9(6) . . . . ?
C44 C43 N1 K1 -153.5(3) . . . . ?
C44 C43 N1 Mg1 91.1(4) . . . . ?
C44 C45 C46 C47 -2.9(10) . . . . ?
C45 C44 C49 C50 -56.3(7) . . . . ?
C45 C44 C49 C51 66.7(6) . . . . ?
C45 C46 C47 C48 1.5(10) . . . . ?
C46 C47 C48 C43 0.7(9) . . . . ?
C46 C47 C48 C52 -175.1(6) . . . . ?
C47 C48 C52 C53 -25.1(8) . . . . ?
C47 C48 C52 C54 98.1(6) . . . . ?
C48 C43 C44 C45 0.0(7) . . . . ?
C48 C43 C44 C49 176.8(4) . . . . ?
C48 C43 N1 C1 133.8(4) . . . . ?
C48 C43 N1 K1 30.2(6) . . . . ?
C48 C43 N1 Mg1 -85.2(4) . . . . ?
C48 C52 C54 K1 103.2(4) . . . . ?
C49 C44 C45 C46 -174.8(5) . . . . ?
C53 C52 C54 K1 -130.6(5) . . . . ?
C55 C56 C57 C58 -3.0(8) . . . . ?
C55 C56 C61 C62 116.4(7) . . . . ?
C55 C56 C61 C63 -123.2(7) . . . . ?
C55 C60 C64 C65 -149.2(4) . . . . ?
C55 C60 C64 C66 86.4(4) . . . . ?
C56 C55 C60 C59 -6.0(6) . . . . ?
C56 C55 C60 C64 175.4(4) . . . . ?
C56 C55 N2 C2 63.5(5) . . . . ?
C56 C55 N2 K1 154.1(3) . . . . ?
C56 C55 N2 Mg1 -88.1(4) . . . . ?
C56 C57 C58 C59 -1.9(8) . . . . ?
C57 C56 C61 C62 -61.7(8) . . . . ?
C57 C56 C61 C63 58.6(9) . . . . ?
C57 C58 C59 C60 2.9(7) . . . . ?
C58 C59 C60 C55 1.1(6) . . . . ?
C58 C59 C60 C64 179.7(4) . . . . ?
C59 C60 C64 C65 32.2(5) . . . . ?
C59 C60 C64 C66 -92.2(5) . . . . ?
C60 C55 C56 C57 6.9(6) . . . . ?
C60 C55 C56 C61 -171.2(5) . . . . ?
C60 C55 N2 C2 -119.3(4) . . . . ?
C60 C55 N2 K1 -28.8(5) . . . . ?
C60 C55 N2 Mg1 89.0(4) . . . . ?
C60 C64 C66 K1 -101.2(3) . . . . ?
C61 C56 C57 C58 175.1(5) . . . . ?
C65 C64 C66 K1 132.3(3) . . . . ?
C67 C68 C69 C70 -1.7(8) . . . . ?
C67 C68 C73 C74 -140.7(5) . . . . ?
C67 C68 C73 C75 95.5(5) . . . . ?
C67 C72 C76 C77 80.1(6) . . . . ?
C67 C72 C76 C78 -156.4(6) . . . . ?
C68 C67 C72 C71 0.0(6) . . . . ?
C68 C67 C72 C76 -176.3(4) . . . . ?
C68 C67 N3 C5 58.9(5) . . . . ?
C68 C67 N3 K2 155.4(3) . . . . ?
C68 C67 N3 Mg2 -90.8(5) . . . . ?
C68 C69 C70 C71 -1.2(9) . . . . ?
C69 C68 C73 C74 43.2(7) . . . . ?
C69 C68 C73 C75 -80.6(6) . . . . ?
C69 C70 C71 C72 3.5(9) . . . . ?
C70 C71 C72 C67 -2.9(8) . . . . ?
C70 C71 C72 C76 173.5(5) . . . . ?
C71 C72 C76 C77 -96.3(6) . . . . ?
C71 C72 C76 C78 27.3(8) . . . . ?
C72 C67 C68 C69 2.2(7) . . . . ?
C72 C67 C68 C73 -173.9(4) . . . . ?
C72 C67 N3 C5 -125.6(4) . . . . ?
C72 C67 N3 K2 -29.1(5) . . . . ?
C72 C67 N3 Mg2 84.7(5) . . . . ?
C72 C76 C77 K2 -104.8(4) . . . . ?
C73 C68 C69 C70 174.5(5) . . . . ?
C78 C76 C77 K2 128.0(5) . . . . ?
C79 C80 C81 C82 2.3(9) . . . . ?
C79 C80 C85 C86 122.0(6) . . . . ?
C79 C80 C85 C87 -117.3(5) . . . . ?
C79 C84 C88 C89 155.3(5) . . . . ?
C79 C84 C88 C90 -80.6(6) . . . . ?
C80 C79 C84 C83 2.6(7) . . . . ?
C80 C79 C84 C88 176.6(4) . . . . ?
C80 C79 N4 C6 -55.0(6) . . . . ?
C80 C79 N4 K2 -158.2(3) . . . . ?
C80 C79 N4 Mg2 86.8(5) . . . . ?
C80 C81 C82 C83 -0.7(11) . . . . ?
C81 C80 C85 C86 -60.9(7) . . . . ?
C81 C80 C85 C87 59.8(6) . . . . ?
C81 C82 C83 C84 0.1(12) . . . . ?
C82 C83 C84 C79 -1.0(10) . . . . ?
C82 C83 C84 C88 -175.0(7) . . . . ?
C83 C84 C88 C89 -30.9(8) . . . . ?
C83 C84 C88 C90 93.2(6) . . . . ?
C84 C79 C80 C81 -3.2(7) . . . . ?
C84 C79 C80 C85 173.9(4) . . . . ?
C84 C79 N4 C6 129.1(4) . . . . ?
C84 C79 N4 K2 25.9(6) . . . . ?
C84 C79 N4 Mg2 -89.2(5) . . . . ?
C84 C88 C90 K2 103.4(4) . . . . ?
C85 C80 C81 C82 -174.9(6) . . . . ?
C89 C88 C90 K2 -129.8(6) . . . . ?
C91 C92 C93 C94 -1.3(8) . . . . ?
C91 C92 C97 C98 108.5(5) . . . . ?
C91 C92 C97 C99 -128.1(6) . . . . ?
C91 C96 C100 C101 -162.6(4) . . . . ?
C91 C96 C100 C102 74.5(5) . . . . ?
C92 C91 C96 C95 3.0(7) . . . . ?
C92 C91 C96 C100 -173.5(4) . . . . ?
C92 C91 N5 C9 49.6(6) . . . . ?
C92 C91 N5 K3 154.0(3) . . . . ?
C92 C91 N5 Mg3 -94.7(5) . . . . ?
C92 C93 C94 C95 2.6(9) . . . . ?
C93 C92 C97 C98 -67.3(6) . . . . ?
C93 C92 C97 C99 56.1(7) . . . . ?
C93 C94 C95 C96 -1.0(9) . . . . ?
C94 C95 C96 C91 -1.7(8) . . . . ?
C94 C95 C96 C100 174.7(5) . . . . ?
C95 C96 C100 C101 21.0(7) . . . . ?
C95 C96 C100 C102 -101.9(5) . . . . ?
C96 C91 C92 C93 -1.5(6) . . . . ?
C96 C91 C92 C97 -177.2(4) . . . . ?
C96 C91 N5 C9 -134.0(4) . . . . ?
C96 C91 N5 K3 -29.6(6) . . . . ?
C96 C91 N5 Mg3 81.7(4) . . . . ?
C96 C100 C102 K3 -103.8(3) . . . . ?
C97 C92 C93 C94 174.7(5) . . . . ?
C101 C100 C102 K3 129.2(4) . . . . ?
C103 C104 C105 C106 0.4(7) . . . . ?
C103 C104 C109 C110 141.5(5) . . . . ?
C103 C104 C109 C111 -92.4(6) . . . . ?
C103 C108 C112 C113 -114.8(5) . . . . ?
C103 C108 C112 C114 122.1(5) . . . . ?
C104 C103 C108 C107 -4.9(6) . . . . ?
C104 C103 C108 C112 171.9(4) . . . . ?
C104 C103 N6 C10 116.5(4) . . . . ?
C104 C103 N6 K3 18.8(6) . . . . ?
C104 C103 N6 Mg3 -98.5(4) . . . . ?
C104 C105 C106 C107 -2.3(8) . . . . ?
C105 C104 C109 C110 -39.4(7) . . . . ?
C105 C104 C109 C111 86.7(7) . . . . ?
C105 C106 C107 C108 0.6(8) . . . . ?
C106 C107 C108 C103 3.0(7) . . . . ?
C106 C107 C108 C112 -173.9(5) . . . . ?
C107 C108 C112 C113 62.0(6) . . . . ?
C107 C108 C112 C114 -61.1(6) . . . . ?
C108 C103 C104 C105 3.2(6) . . . . ?
C108 C103 C104 C109 -177.7(4) . . . . ?
C108 C103 N6 C10 -63.9(5) . . . . ?
C108 C103 N6 K3 -161.6(3) . . . . ?
C108 C103 N6 Mg3 81.1(4) . . . . ?
C109 C104 C105 C106 -178.7(5) . . . . ?
C115 C116 C117 C118 -36.1(9) . . . . ?
C116 C115 O1 C118 -8.8(10) . . . . ?
C116 C115 O1 K1 -177.7(6) . . . . ?
C116 C117 C118 O1 32.1(9) . . . . ?
C117 C118 O1 C115 -14.9(9) . . . . ?
C117 C118 O1 K1 153.8(5) . . . . ?
C119 C120 C121 C122 16.2(10) . . . . ?
C120 C119 O2 C122 -24.5(8) . . . . ?
C120 C119 O2 K1 120.8(5) . . . . ?
C120 C121 C122 O2 -31.2(11) . . . . ?
C121 C122 O2 C119 34.8(10) . . . . ?
C121 C122 O2 K1 -107.1(8) . . . . ?
C123 C124 C125 C126 21.2(14) . . . . ?
C124 C123 O3 C126 26.4(11) . . . . ?
C124 C123 O3 K2 -169.5(6) . . . . ?
C124 C125 C126 O3 -5.9(14) . . . . ?
C125 C126 O3 C123 -12.9(12) . . . . ?
C125 C126 O3 K2 -176.1(7) . . . . ?
C127 C128 C129 C130 -33.8(5) . . . . ?
C128 C127 O4 C130 -8.5(6) . . . . ?
C128 C127 O4 K2 -171.5(3) . . . . ?
C128 C129 C130 O4 29.1(6) . . . . ?
C129 C130 O4 C127 -13.4(6) . . . . ?
C129 C130 O4 K2 149.2(3) . . . . ?
C131 C132 C133 C134 9.0(16) . . . . ?
C132 C131 O5 C134 -9.1(14) . . . . ?
C132 C131 O5 K3 150.2(9) . . . . ?
C132 C133 C134 K3 -54.4(16) . . . . ?
C132 C133 C134 O5 -14.8(13) . . . . ?
C133 C134 O5 C131 15.0(12) . . . . ?
C133 C134 O5 K3 -150.7(7) . . . . ?
C135 C136 C137 C138 -28.0(10) . . . . ?
C136 C135 O6 C138 -17.7(10) . . . . ?
C136 C135 O6 K3 162.9(6) . . . . ?
C136 C137 C138 K3 21.2(19) . . . . ?
C136 C137 C138 O6 19.2(11) . . . . ?
C137 C138 O6 C135 -0.9(11) . . . . ?
C137 C138 O6 K3 178.6(6) . . . . ?
K1 C1 C2 C4 101.9(4) . . . . ?
K1 C1 C2 Mg1 -73.31(8) . . . . ?
K1 C1 C2 N2 -69.4(3) . . . . ?
K1 C1 N1 C43 -137.5(3) . . . . ?
K1 C1 N1 Mg1 78.03(17) . . . . ?
K1 C2 N2 C55 131.2(3) . . . . ?
K1 C2 N2 Mg1 -71.79(17) . . . . ?
K1 C119 C120 C121 49.3(8) . . . . ?
K1 C119 O2 C122 -145.4(7) . . . . ?
K2 C5 C6 C8 -105.2(4) . . . . ?
K2 C5 C6 Mg2 71.32(8) . . . . ?
K2 C5 C6 N4 65.0(3) . . . . ?
K2 C5 N3 C67 132.8(4) . . . . ?
K2 C5 N3 Mg2 -72.19(17) . . . . ?
K2 C6 N4 C79 -136.8(4) . . . . ?
K2 C6 N4 Mg2 76.66(18) . . . . ?
K3 C9 C10 C12 -107.7(4) . . . . ?
K3 C9 C10 Mg3 70.62(7) . . . . ?
K3 C9 C10 N6 66.1(3) . . . . ?
K3 C9 N5 C91 137.9(4) . . . . ?
K3 C9 N5 Mg3 -74.00(17) . . . . ?
K3 C10 N6 C103 -137.4(3) . . . . ?
K3 C10 N6 Mg3 71.85(15) . . . . ?
K3 C134 O5 C131 165.6(8) . . . . ?
K3 C138 O6 C135 -179.5(9) . . . . ?
Mg1 C1 C2 C4 175.2(4) . . . . ?
Mg1 C1 C2 K1 73.31(8) . . . . ?
Mg1 C1 C2 N2 3.9(3) . . . . ?
Mg1 C1 N1 C43 144.5(4) . . . . ?
Mg1 C1 N1 K1 -78.03(17) . . . . ?
Mg1 C2 N2 C55 -157.0(4) . . . . ?
Mg1 C2 N2 K1 71.79(17) . . . . ?
Mg2 C5 C6 C8 -176.5(4) . . . . ?
Mg2 C5 C6 K2 -71.32(8) . . . . ?
Mg2 C5 C6 N4 -6.3(3) . . . . ?
Mg2 C5 N3 C67 -155.0(5) . . . . ?
Mg2 C5 N3 K2 72.19(17) . . . . ?
Mg2 C6 N4 C79 146.6(5) . . . . ?
Mg2 C6 N4 K2 -76.66(18) . . . . ?
Mg3 C9 C10 C12 -178.3(4) . . . . ?
Mg3 C9 C10 K3 -70.62(7) . . . . ?
Mg3 C9 C10 N6 -4.5(3) . . . . ?
Mg3 C9 N5 C91 -148.1(5) . . . . ?
Mg3 C9 N5 K3 74.00(17) . . . . ?
Mg3 C10 N6 C103 150.8(4) . . . . ?
Mg3 C10 N6 K3 -71.85(15) . . . . ?
N1 C1 C2 C4 168.6(4) . . . . ?
N1 C1 C2 K1 66.7(3) . . . . ?
N1 C1 C2 Mg1 -6.6(3) . . . . ?
N1 C1 C2 N2 -2.7(6) . . . . ?
N1 C43 C44 C45 -176.2(5) . . . . ?
N1 C43 C44 C49 0.5(7) . . . . ?
N1 C43 C48 C47 175.1(4) . . . . ?
N1 C43 C48 C52 -9.0(6) . . . . ?
N2 C55 C56 C57 -175.9(4) . . . . ?
N2 C55 C56 C61 6.0(7) . . . . ?
N2 C55 C60 C59 176.7(4) . . . . ?
N2 C55 C60 C64 -1.8(5) . . . . ?
N3 C5 C6 C8 -170.8(4) . . . . ?
N3 C5 C6 K2 -65.6(3) . . . . ?
N3 C5 C6 Mg2 5.7(3) . . . . ?
N3 C5 C6 N4 -0.6(6) . . . . ?
N3 C67 C68 C69 177.7(4) . . . . ?
N3 C67 C68 C73 1.6(7) . . . . ?
N3 C67 C72 C71 -175.6(4) . . . . ?
N3 C67 C72 C76 8.0(6) . . . . ?
N4 C79 C80 C81 -179.2(4) . . . . ?
N4 C79 C80 C85 -2.0(7) . . . . ?
N4 C79 C84 C83 178.8(5) . . . . ?
N4 C79 C84 C88 -7.3(6) . . . . ?
N5 C9 C10 C12 -173.4(4) . . . . ?
N5 C9 C10 K3 -65.7(3) . . . . ?
N5 C9 C10 Mg3 4.9(3) . . . . ?
N5 C9 C10 N6 0.4(5) . . . . ?
N5 C91 C92 C93 174.9(4) . . . . ?
N5 C91 C92 C97 -0.9(7) . . . . ?
N5 C91 C96 C95 -173.6(4) . . . . ?
N5 C91 C96 C100 9.9(6) . . . . ?
N6 C103 C104 C105 -177.1(4) . . . . ?
N6 C103 C104 C109 2.0(6) . . . . ?
N6 C103 C108 C107 175.5(4) . . . . ?
N6 C103 C108 C112 -7.7(6) . . . . ?
N7 C17 C21 C20 4.6(8) . . . . ?
N7 C17 C21 C22 178.4(5) . . . . ?
N9 C27 C31 C30 4.8(7) . . . . ?
N9 C27 C31 C32 179.1(5) . . . . ?
N11 C37 C41 C40 2.6(7) . . . . ?
N11 C37 C41 C42 177.0(4) . . . . ?
O1 C115 C116 C117 29.2(10) . . . . ?
O2 C119 C120 C121 4.7(8) . . . . ?
O3 C123 C124 C125 -28.9(12) . . . . ?
O4 C127 C128 C129 26.6(6) . . . . ?
O5 C131 C132 C133 -0.4(17) . . . . ?
O6 C135 C136 C137 28.1(9) . . . . ?
C14 C15 C16 C17 -169.4(9) . . . . ?

loop_
_smtbx_masks_void_nr
_smtbx_masks_void_average_x
_smtbx_masks_void_average_y
_smtbx_masks_void_average_z
_smtbx_masks_void_volume
_smtbx_masks_void_count_electrons
_smtbx_masks_void_content
1 0.021 0.200 0.006 333.5 39.6 ?
2 0.021 0.800 0.506 333.5 39.6 ?
3 0.521 0.300 0.506 333.5 39.6 ?
4 0.521 0.700 0.006 333.5 39.6 ?
5 0.430 0.301 0.975 9.4 0.6 ?
6 0.430 0.699 0.475 9.4 0.6 ?
7 0.930 0.199 0.475 9.4 0.6 ?
8 0.930 0.801 0.975 9.4 0.6 ?
